data_4329786
loop_
_publ_author_name
'Seiji Akatsu'
'Yasunori Kanematsu'
'Taka-aki Kurihara'
'Shota Sueyoshi'
'Yasuhiro Arikawa'
'Masayoshi Onishi'
'Shoji Ishizaka'
'Noboru Kitamura'
'Yoshihide Nakao'
'Shigeyoshi Sakaki'
'Keisuke Umakoshi'

_publ_contact_author_address
;
        Division of Chemistry and Materials Science
    Graduate School of Engineering
    Nagasaki University
    Bunkyo-machi, Nagasaki 852-8521
    Japan
;
_publ_contact_author_email ' kumks@nagasaki-u.ac.jp '
_publ_contact_author_fax ' +81-95-819-2672 '
_publ_contact_author_name ' Prof. Keisuke Umakoshi '
_publ_contact_author_phone ' +81-95-819-2672 '
_publ_section_title
;
 Syntheses and Luminescent Properties of 3,5-Diphenylpyrazolato-Bridged
 Heteropolynuclear Platinum Complexes. The Influence of Chloride Ligands
 on the Emission Energy Revealed by the Systematic Replacement of Chloride
 Ligands by 3,5-Dimethylpyrazolate
;
_journal_name_full 'Inorganic Chemistry'
_journal_page_first 7977
_journal_page_last 7992
_journal_paper_doi 10.1021/ic202663q
_journal_volume 51
_journal_year 2012
_chemical_formula_moiety 'C93 H72 Ag4 Cl8 N12 Pt2'
_chemical_formula_sum 'C93 H72 Ag4 Cl8 N12 Pt2'
_chemical_formula_weight 2462.95
_space_group_IT_number 2
_symmetry_cell_setting triclinic
_symmetry_Int_Tables_number 2
_symmetry_space_group_name_Hall '-P 1'
_symmetry_space_group_name_H-M 'P -1'
_atom_sites_solution_hydrogens geom
_atom_sites_solution_primary direct
_atom_sites_solution_secondary difmap
_cell_angle_alpha 80.488(3)
_cell_angle_beta 84.636(3)
_cell_angle_gamma 77.718(3)
_cell_formula_units_Z 2
_cell_length_a 15.438(3)
_cell_length_b 17.477(3)
_cell_length_c 17.818(3)
_cell_measurement_reflns_used 9408
_cell_measurement_temperature 296
_cell_measurement_theta_max 27.48
_cell_measurement_theta_min 3.01
_cell_volume 4624.4(14)
_computing_cell_refinement CrystalClear
_computing_data_collection 'CrystalClear (Rigaku Corp., 2000)'
_computing_data_reduction CrystalClear
_computing_molecular_graphics 'CrystalStructure 4.0'
_computing_publication_material 'CrystalStructure 4.0 (Rigaku, 2010)'
_computing_structure_refinement 'SHELXL97 (Sheldrick, 2008)'
_computing_structure_solution 'DIRDIF94 (PATTY)'
_diffrn_ambient_temperature 296
_diffrn_detector_area_resol_mean 14.71
_diffrn_measured_fraction_theta_full 0.934
_diffrn_measured_fraction_theta_max 0.934
_diffrn_measurement_device_type 'Rigaku/MSC Mercury CCD'
_diffrn_measurement_method \w
_diffrn_radiation_type 'Mo K\a'
_diffrn_radiation_wavelength 0.71070
_diffrn_reflns_av_R_equivalents 0.0250
_diffrn_reflns_limit_h_max 18
_diffrn_reflns_limit_h_min -20
_diffrn_reflns_limit_k_max 17
_diffrn_reflns_limit_k_min -22
_diffrn_reflns_limit_l_max 23
_diffrn_reflns_limit_l_min -15
_diffrn_reflns_number 35378
_diffrn_reflns_theta_full 27.49
_diffrn_reflns_theta_max 27.48
_diffrn_standards_number 0
_exptl_absorpt_coefficient_mu 4.112
_exptl_absorpt_correction_T_max 0.439
_exptl_absorpt_correction_T_min 0.283
_exptl_absorpt_correction_type multi-scan
_exptl_absorpt_process_details 'REQAB (Rigaku, 1998)'
_exptl_crystal_colour colorless
_exptl_crystal_density_diffrn 1.769
_exptl_crystal_description block
_exptl_crystal_F_000 2388.00
_exptl_crystal_size_max 0.500
_exptl_crystal_size_mid 0.400
_exptl_crystal_size_min 0.200
_refine_diff_density_max 2.440
_refine_diff_density_min -1.930
_refine_ls_extinction_method none
_refine_ls_goodness_of_fit_ref 1.095
_refine_ls_hydrogen_treatment constr
_refine_ls_number_parameters 1072
_refine_ls_number_reflns 19799
_refine_ls_number_restraints 190
_refine_ls_R_factor_gt 0.0600
_refine_ls_shift/su_max 0.003
_refine_ls_structure_factor_coef Fsqd
_refine_ls_weighting_details 'w = 1/[\s^2^(Fo^2^)+(0.0908P)^2^+21.7503P] where P=(Fo^2^+2Fc^2^)/3'
_refine_ls_weighting_scheme calc
_refine_ls_wR_factor_ref 0.1744
_reflns_number_gt 17366
_reflns_number_total 19799
_reflns_threshold_expression F^2^>2.0\s(F^2^)
_cod_data_source_file ic202663q_si_002_3.cif
_cod_data_source_block '[Pt2Ag4Cl2(dppz)6]'
_cod_original_cell_volume 4624.3(12)
_cod_database_code 4329786

loop_
_symmetry_equiv_pos_site_id
_symmetry_equiv_pos_as_xyz
1 +X,+Y,+Z
2 -X,-Y,-Z

loop_
_atom_site_label
_atom_site_type_symbol
_atom_site_fract_x
_atom_site_fract_y
_atom_site_fract_z
_atom_site_U_iso_or_equiv
_atom_site_adp_type
_atom_site_occupancy
_atom_site_symmetry_multiplicity
_atom_site_calc_flag
_atom_site_refinement_flags
Pt1 Pt 0.182626(19) 0.145539(18) 0.393362(16) 0.03632(9) Uani 1.0 2 d .
Pt2 Pt 0.308627(19) 0.168075(18) 0.121870(16) 0.03468(9) Uani 1.0 2 d .
Ag1 Ag 0.11957(6) 0.17061(5) 0.22761(4) 0.05677(19) Uani 1.0 2 d .
Ag2 Ag 0.36602(5) 0.11919(5) 0.28241(4) 0.05307(18) Uani 1.0 2 d .
Ag3 Ag 0.24464(4) 0.29660(4) 0.25442(3) 0.04105(14) Uani 1.0 2 d .
Ag4 Ag 0.24576(5) 0.01549(4) 0.25721(3) 0.04512(15) Uani 1.0 2 d .
Cl1 Cl 0.07821(14) 0.08823(13) 0.34778(12) 0.0466(5) Uani 1.0 2 d .
Cl2 Cl 0.41489(14) 0.05613(12) 0.16418(11) 0.0440(5) Uani 1.0 2 d .
Cl3 Cl 0.7181(5) 0.3289(4) 0.9924(4) 0.161(2) Uani 1.0 2 d .
Cl4 Cl 0.6540(5) 0.3513(5) 0.8425(4) 0.168(3) Uani 1.0 2 d .
Cl5 Cl 0.9011(5) 0.1519(6) 0.0075(5) 0.196(3) Uani 1.0 2 d .
Cl6 Cl 0.8773(10) 0.1191(8) 0.1720(7) 0.311(7) Uani 1.0 2 d .
Cl7 Cl 0.7341(10) 0.5530(11) 0.2846(11) 0.363(7) Uani 1.0 2 d .
Cl8 Cl 0.6301(11) 0.5435(12) 0.4302(10) 0.365(7) Uani 1.0 2 d .
N11 N 0.2790(5) 0.1959(4) 0.4200(4) 0.0397(15) Uani 1.0 2 d .
N12 N 0.3610(5) 0.1745(4) 0.3829(4) 0.0388(14) Uani 1.0 2 d .
N21 N 0.2114(5) 0.2636(4) 0.0965(4) 0.0388(14) Uani 1.0 2 d .
N22 N 0.1263(5) 0.2581(4) 0.1273(4) 0.0409(15) Uani 1.0 2 d .
N31 N 0.1005(5) 0.2521(4) 0.3723(4) 0.0384(14) Uani 1.0 2 d .
N32 N 0.1254(5) 0.3136(4) 0.3223(4) 0.0421(15) Uani 1.0 2 d .
N41 N 0.2631(5) 0.0386(4) 0.4197(4) 0.0387(14) Uani 1.0 2 d .
N42 N 0.2988(5) -0.0083(4) 0.3660(4) 0.0396(15) Uani 1.0 2 d .
N51 N 0.3925(5) 0.2359(4) 0.1435(4) 0.0366(14) Uani 1.0 2 d .
N52 N 0.3675(5) 0.2913(4) 0.1910(4) 0.0367(14) Uani 1.0 2 d .
N61 N 0.2303(5) 0.0996(4) 0.0935(4) 0.0362(14) Uani 1.0 2 d .
N62 N 0.2012(5) 0.0421(4) 0.1460(4) 0.0387(14) Uani 1.0 2 d .
C1 C 0.6755(17) 0.2833(15) 0.9316(13) 0.158(2) Uani 1.0 2 d .
C2 C 0.9106(19) 0.1780(19) 0.0869(16) 0.192(4) Uani 1.0 2 d .
C3 C 0.722(4) 0.542(4) 0.3770(17) 0.365(7) Uani 1.0 2 d .
C13 C 0.4155(6) 0.2171(5) 0.4034(5) 0.0419(18) Uani 1.0 2 d .
C14 C 0.3675(7) 0.2661(6) 0.4544(6) 0.054(3) Uani 1.0 2 d .
C15 C 0.2815(6) 0.2530(5) 0.4629(5) 0.0413(17) Uani 1.0 2 d .
C23 C 0.0734(6) 0.3289(6) 0.1059(6) 0.049(2) Uani 1.0 2 d .
C24 C 0.1236(7) 0.3784(6) 0.0628(7) 0.059(3) Uani 1.0 2 d .
C25 C 0.2092(6) 0.3365(5) 0.0579(5) 0.0443(18) Uani 1.0 2 d .
C33 C 0.0554(6) 0.3755(6) 0.3181(5) 0.0464(19) Uani 1.0 2 d .
C34 C -0.0131(6) 0.3530(6) 0.3676(6) 0.050(2) Uani 1.0 2 d .
C35 C 0.0160(6) 0.2768(6) 0.3986(5) 0.0465(19) Uani 1.0 2 d .
C43 C 0.3594(6) -0.0691(5) 0.3989(5) 0.0426(18) Uani 1.0 2 d .
C44 C 0.3646(7) -0.0611(6) 0.4737(5) 0.051(2) Uani 1.0 2 d .
C45 C 0.3020(7) 0.0068(6) 0.4864(5) 0.047(2) Uani 1.0 2 d .
C53 C 0.4374(5) 0.3261(5) 0.1931(5) 0.0378(16) Uani 1.0 2 d .
C54 C 0.5076(6) 0.2900(6) 0.1469(5) 0.0435(19) Uani 1.0 2 d .
C55 C 0.4771(6) 0.2351(6) 0.1170(5) 0.0412(17) Uani 1.0 2 d .
C63 C 0.1465(6) 0.0102(6) 0.1114(5) 0.0442(19) Uani 1.0 2 d .
C64 C 0.1371(7) 0.0486(7) 0.0373(6) 0.054(3) Uani 1.0 2 d .
C65 C 0.1939(6) 0.1030(6) 0.0271(5) 0.0445(19) Uani 1.0 2 d .
C131 C 0.5080(6) 0.2108(6) 0.3727(5) 0.0459(19) Uani 1.0 2 d .
C132 C 0.5519(7) 0.1472(7) 0.3369(6) 0.056(3) Uani 1.0 2 d .
C133 C 0.6380(8) 0.1453(9) 0.3086(7) 0.072(4) Uani 1.0 2 d .
C134 C 0.6821(8) 0.2009(9) 0.3125(8) 0.079(4) Uani 1.0 2 d .
C135 C 0.6407(9) 0.2625(10) 0.3474(10) 0.098(5) Uani 1.0 2 d .
C136 C 0.5536(7) 0.2680(7) 0.3785(7) 0.064(3) Uani 1.0 2 d .
C151 C 0.2075(8) 0.2904(7) 0.5088(7) 0.062(3) Uani 1.0 2 d .
C152 C 0.1785(10) 0.2539(9) 0.5775(8) 0.093(4) Uani 1.0 2 d .
C153 C 0.1152(11) 0.2917(10) 0.6256(10) 0.107(4) Uani 1.0 2 d .
C154 C 0.0756(11) 0.3665(10) 0.6014(10) 0.104(4) Uani 1.0 2 d .
C155 C 0.0993(11) 0.4074(10) 0.5353(10) 0.104(4) Uani 1.0 2 d .
C156 C 0.1678(10) 0.3681(9) 0.4879(9) 0.092(3) Uani 1.0 2 d .
C231 C -0.0220(6) 0.3457(6) 0.1264(6) 0.054(3) Uani 1.0 2 d .
C232 C -0.0593(7) 0.3130(6) 0.1946(6) 0.057(3) Uani 1.0 2 d .
C233 C -0.1515(7) 0.3345(9) 0.2116(8) 0.078(4) Uani 1.0 2 d .
C234 C -0.2052(8) 0.3896(9) 0.1619(9) 0.080(4) Uani 1.0 2 d .
C235 C -0.1690(9) 0.4216(9) 0.0959(10) 0.092(5) Uani 1.0 2 d .
C236 C -0.0780(8) 0.4016(8) 0.0766(8) 0.073(4) Uani 1.0 2 d .
C251 C 0.2883(6) 0.3639(6) 0.0179(5) 0.049(2) Uani 1.0 2 d .
C252 C 0.3325(9) 0.3334(7) -0.0441(7) 0.074(4) Uani 1.0 2 d .
C253 C 0.4019(10) 0.3640(10) -0.0819(8) 0.095(5) Uani 1.0 2 d .
C254 C 0.4335(9) 0.4224(9) -0.0575(8) 0.086(4) Uani 1.0 2 d .
C255 C 0.3898(9) 0.4554(8) 0.0042(8) 0.075(4) Uani 1.0 2 d .
C256 C 0.3172(7) 0.4255(6) 0.0427(6) 0.056(3) Uani 1.0 2 d .
C331 C 0.0607(7) 0.4493(6) 0.2676(6) 0.053(3) Uani 1.0 2 d .
C332 C -0.0119(9) 0.4904(7) 0.2261(8) 0.077(4) Uani 1.0 2 d .
C333 C -0.0091(13) 0.5579(8) 0.1749(10) 0.100(5) Uani 1.0 2 d .
C334 C 0.0673(15) 0.5858(9) 0.1621(11) 0.116(6) Uani 1.0 2 d .
C335 C 0.1382(13) 0.5535(9) 0.2024(10) 0.105(6) Uani 1.0 2 d .
C336 C 0.1359(9) 0.4798(7) 0.2561(9) 0.082(4) Uani 1.0 2 d .
C351 C -0.0340(6) 0.2225(6) 0.4520(6) 0.049(2) Uani 1.0 2 d .
C352 C -0.1191(8) 0.2208(8) 0.4348(7) 0.071(3) Uani 1.0 2 d .
C353 C -0.1658(9) 0.1680(10) 0.4808(9) 0.094(5) Uani 1.0 2 d .
C354 C -0.1306(9) 0.1194(9) 0.5417(8) 0.083(4) Uani 1.0 2 d .
C355 C -0.0469(9) 0.1214(9) 0.5590(8) 0.085(4) Uani 1.0 2 d .
C356 C 0.0014(7) 0.1719(8) 0.5136(6) 0.065(3) Uani 1.0 2 d .
C431 C 0.4076(9) -0.1335(7) 0.3579(7) 0.071(3) Uani 1.0 2 d .
C432 C 0.3971(11) -0.1444(9) 0.2872(8) 0.100(4) Uani 1.0 2 d .
C433 C 0.4416(12) -0.2099(10) 0.2555(9) 0.110(4) Uani 1.0 2 d .
C434 C 0.5047(12) -0.2595(9) 0.2872(9) 0.109(4) Uani 1.0 2 d .
C435 C 0.5305(13) -0.2435(10) 0.3507(10) 0.119(4) Uani 1.0 2 d .
C436 C 0.4830(11) -0.1814(9) 0.3895(9) 0.104(4) Uani 1.0 2 d .
C451 C 0.2774(7) 0.0364(6) 0.5590(5) 0.053(3) Uani 1.0 2 d .
C452 C 0.3411(9) 0.0561(8) 0.5989(7) 0.075(4) Uani 1.0 2 d .
C453 C 0.3202(12) 0.0722(9) 0.6725(7) 0.096(5) Uani 1.0 2 d .
C454 C 0.2362(10) 0.0699(9) 0.7069(7) 0.083(4) Uani 1.0 2 d .
C455 C 0.1762(9) 0.0504(8) 0.6687(6) 0.074(4) Uani 1.0 2 d .
C456 C 0.1928(8) 0.0354(7) 0.5956(6) 0.065(3) Uani 1.0 2 d .
C531 C 0.4357(6) 0.3905(6) 0.2355(5) 0.0446(19) Uani 1.0 2 d .
C532 C 0.3754(7) 0.4063(7) 0.2974(6) 0.061(3) Uani 1.0 2 d .
C533 C 0.3782(10) 0.4670(8) 0.3362(8) 0.080(4) Uani 1.0 2 d .
C534 C 0.4447(11) 0.5115(9) 0.3165(9) 0.095(5) Uani 1.0 2 d .
C535 C 0.5053(11) 0.4955(9) 0.2581(9) 0.097(5) Uani 1.0 2 d .
C536 C 0.5016(8) 0.4357(7) 0.2188(7) 0.069(3) Uani 1.0 2 d .
C551 C 0.5286(6) 0.1807(6) 0.0650(5) 0.047(2) Uani 1.0 2 d .
C552 C 0.4944(7) 0.1605(7) 0.0036(6) 0.054(3) Uani 1.0 2 d .
C553 C 0.5448(8) 0.1112(8) -0.0425(6) 0.068(3) Uani 1.0 2 d .
C554 C 0.6319(8) 0.0778(8) -0.0281(8) 0.073(4) Uani 1.0 2 d .
C555 C 0.6660(8) 0.0929(8) 0.0332(8) 0.079(4) Uani 1.0 2 d .
C556 C 0.6158(7) 0.1462(7) 0.0806(7) 0.063(3) Uani 1.0 2 d .
C631 C 0.1116(9) -0.0582(8) 0.1497(7) 0.073(3) Uani 1.0 2 d .
C632 C 0.0221(12) -0.0617(11) 0.1458(10) 0.103(4) Uani 1.0 2 d .
C633 C -0.0073(14) -0.1302(12) 0.1807(11) 0.119(4) Uani 1.0 2 d .
C634 C 0.0456(15) -0.1904(13) 0.2200(12) 0.128(4) Uani 1.0 2 d .
C635 C 0.1315(15) -0.1856(12) 0.2233(11) 0.129(4) Uani 1.0 2 d .
C636 C 0.1669(13) -0.1192(10) 0.1902(10) 0.107(4) Uani 1.0 2 d .
C651 C 0.2179(7) 0.1503(6) -0.0456(5) 0.052(3) Uani 1.0 2 d .
C652 C 0.3013(7) 0.1313(7) -0.0803(5) 0.059(3) Uani 1.0 2 d .
C653 C 0.3232(9) 0.1695(8) -0.1509(7) 0.071(3) Uani 1.0 2 d .
C654 C 0.2616(12) 0.2288(9) -0.1876(7) 0.083(4) Uani 1.0 2 d .
C655 C 0.1792(11) 0.2507(8) -0.1536(7) 0.088(5) Uani 1.0 2 d .
C656 C 0.1573(9) 0.2112(7) -0.0826(7) 0.073(4) Uani 1.0 2 d .
H1A H 0.6207 0.2684 0.9543 0.1899 Uiso 1.0 2 calc R
H1B H 0.7172 0.2356 0.9215 0.1899 Uiso 1.0 2 calc R
H2A H 0.8765 0.2315 0.0865 0.2308 Uiso 1.0 2 calc R
H2B H 0.9724 0.1802 0.0899 0.2308 Uiso 1.0 2 calc R
H3A H 0.7493 0.5818 0.3918 0.4377 Uiso 1.0 2 calc R
H3B H 0.7600 0.4913 0.3943 0.4377 Uiso 1.0 2 calc R
H14 H 0.3894 0.3010 0.4781 0.0646 Uiso 1.0 2 calc R
H24 H 0.1032 0.4306 0.0411 0.0712 Uiso 1.0 2 calc R
H34 H -0.0684 0.3844 0.3775 0.0596 Uiso 1.0 2 calc R
H44 H 0.4022 -0.0942 0.5088 0.0609 Uiso 1.0 2 calc R
H54 H 0.5641 0.3016 0.1384 0.0522 Uiso 1.0 2 calc R
H64 H 0.1009 0.0402 0.0019 0.0654 Uiso 1.0 2 calc R
H132 H 0.5233 0.1066 0.3321 0.0672 Uiso 1.0 2 calc R
H133 H 0.6668 0.1021 0.2854 0.0864 Uiso 1.0 2 calc R
H134 H 0.7401 0.1977 0.2917 0.0948 Uiso 1.0 2 calc R
H135 H 0.6709 0.3024 0.3508 0.1174 Uiso 1.0 2 calc R
H136 H 0.5267 0.3107 0.4032 0.0764 Uiso 1.0 2 calc R
H152 H 0.2030 0.2007 0.5924 0.1117 Uiso 1.0 2 calc R
H153 H 0.1002 0.2661 0.6735 0.1282 Uiso 1.0 2 calc R
H154 H 0.0295 0.3911 0.6321 0.1249 Uiso 1.0 2 calc R
H155 H 0.0719 0.4599 0.5208 0.1252 Uiso 1.0 2 calc R
H156 H 0.1861 0.3956 0.4419 0.1101 Uiso 1.0 2 calc R
H232 H -0.0237 0.2770 0.2291 0.0689 Uiso 1.0 2 calc R
H233 H -0.1766 0.3112 0.2568 0.0930 Uiso 1.0 2 calc R
H234 H -0.2657 0.4043 0.1742 0.0955 Uiso 1.0 2 calc R
H235 H -0.2054 0.4579 0.0621 0.1104 Uiso 1.0 2 calc R
H236 H -0.0544 0.4252 0.0308 0.0881 Uiso 1.0 2 calc R
H252 H 0.3152 0.2915 -0.0608 0.0883 Uiso 1.0 2 calc R
H253 H 0.4285 0.3443 -0.1258 0.1144 Uiso 1.0 2 calc R
H254 H 0.4834 0.4395 -0.0819 0.1035 Uiso 1.0 2 calc R
H255 H 0.4081 0.4971 0.0203 0.0895 Uiso 1.0 2 calc R
H256 H 0.2883 0.4470 0.0850 0.0670 Uiso 1.0 2 calc R
H332 H -0.0643 0.4712 0.2335 0.0926 Uiso 1.0 2 calc R
H333 H -0.0592 0.5843 0.1491 0.1200 Uiso 1.0 2 calc R
H334 H 0.0704 0.6287 0.1241 0.1390 Uiso 1.0 2 calc R
H335 H 0.1878 0.5768 0.1968 0.1256 Uiso 1.0 2 calc R
H336 H 0.1860 0.4542 0.2821 0.0983 Uiso 1.0 2 calc R
H352 H -0.1451 0.2543 0.3932 0.0852 Uiso 1.0 2 calc R
H353 H -0.2227 0.1666 0.4688 0.1126 Uiso 1.0 2 calc R
H354 H -0.1628 0.0849 0.5715 0.1002 Uiso 1.0 2 calc R
H355 H -0.0222 0.0887 0.6016 0.1021 Uiso 1.0 2 calc R
H356 H 0.0591 0.1714 0.5253 0.0778 Uiso 1.0 2 calc R
H432 H 0.3579 -0.1059 0.2577 0.1196 Uiso 1.0 2 calc R
H433 H 0.4245 -0.2178 0.2091 0.1318 Uiso 1.0 2 calc R
H434 H 0.5316 -0.3051 0.2669 0.1313 Uiso 1.0 2 calc R
H435 H 0.5823 -0.2744 0.3708 0.1425 Uiso 1.0 2 calc R
H436 H 0.5020 -0.1729 0.4349 0.1251 Uiso 1.0 2 calc R
H452 H 0.3973 0.0583 0.5760 0.0899 Uiso 1.0 2 calc R
H453 H 0.3629 0.0848 0.6993 0.1153 Uiso 1.0 2 calc R
H454 H 0.2220 0.0819 0.7560 0.0995 Uiso 1.0 2 calc R
H455 H 0.1208 0.0468 0.6929 0.0892 Uiso 1.0 2 calc R
H456 H 0.1482 0.0245 0.5698 0.0776 Uiso 1.0 2 calc R
H532 H 0.3330 0.3752 0.3123 0.0727 Uiso 1.0 2 calc R
H533 H 0.3360 0.4787 0.3756 0.0963 Uiso 1.0 2 calc R
H534 H 0.4472 0.5522 0.3435 0.1135 Uiso 1.0 2 calc R
H535 H 0.5493 0.5252 0.2449 0.1168 Uiso 1.0 2 calc R
H536 H 0.5443 0.4247 0.1795 0.0832 Uiso 1.0 2 calc R
H552 H 0.4353 0.1812 -0.0065 0.0649 Uiso 1.0 2 calc R
H553 H 0.5202 0.1000 -0.0841 0.0818 Uiso 1.0 2 calc R
H554 H 0.6666 0.0452 -0.0605 0.0880 Uiso 1.0 2 calc R
H555 H 0.7237 0.0679 0.0448 0.0946 Uiso 1.0 2 calc R
H556 H 0.6411 0.1579 0.1216 0.0750 Uiso 1.0 2 calc R
H632 H -0.0169 -0.0194 0.1204 0.1241 Uiso 1.0 2 calc R
H633 H -0.0658 -0.1336 0.1762 0.1430 Uiso 1.0 2 calc R
H634 H 0.0243 -0.2346 0.2446 0.1535 Uiso 1.0 2 calc R
H635 H 0.1693 -0.2287 0.2490 0.1542 Uiso 1.0 2 calc R
H636 H 0.2256 -0.1169 0.1958 0.1287 Uiso 1.0 2 calc R
H652 H 0.3438 0.0918 -0.0554 0.0704 Uiso 1.0 2 calc R
H653 H 0.3797 0.1553 -0.1738 0.0848 Uiso 1.0 2 calc R
H654 H 0.2761 0.2541 -0.2358 0.0996 Uiso 1.0 2 calc R
H655 H 0.1379 0.2919 -0.1779 0.1050 Uiso 1.0 2 calc R
H656 H 0.1009 0.2259 -0.0596 0.0871 Uiso 1.0 2 calc R

loop_
_atom_site_aniso_label
_atom_site_aniso_U_11
_atom_site_aniso_U_22
_atom_site_aniso_U_33
_atom_site_aniso_U_12
_atom_site_aniso_U_13
_atom_site_aniso_U_23
Pt1 0.03697(16) 0.03421(16) 0.03799(15) -0.00953(12) 0.00095(11) -0.00474(12)
Pt2 0.03566(16) 0.03500(16) 0.03560(15) -0.00985(11) -0.00161(11) -0.00840(11)
Ag1 0.0689(5) 0.0452(4) 0.0504(4) -0.0091(4) 0.0047(4) 0.0019(3)
Ag2 0.0689(5) 0.0539(5) 0.0415(4) -0.0193(4) -0.0010(3) -0.0140(3)
Ag3 0.0369(3) 0.0416(4) 0.0451(3) -0.0113(3) 0.0062(3) -0.0081(3)
Ag4 0.0546(4) 0.0429(4) 0.0397(3) -0.0122(3) -0.0089(3) -0.0051(3)
Cl1 0.0468(11) 0.0456(12) 0.0511(11) -0.0203(9) -0.0002(9) -0.0050(9)
Cl2 0.0438(11) 0.0394(11) 0.0487(10) -0.0036(8) -0.0031(8) -0.0123(9)
Cl3 0.165(3) 0.157(3) 0.163(3) -0.035(2) -0.0132(19) -0.0264(18)
Cl4 0.130(5) 0.217(7) 0.162(4) -0.075(5) -0.009(4) 0.006(3)
Cl5 0.167(6) 0.233(8) 0.205(6) -0.021(6) -0.006(5) -0.110(6)
Cl6 0.382(14) 0.268(10) 0.227(6) 0.030(10) 0.081(9) -0.056(7)
Cl7 0.269(10) 0.433(15) 0.430(16) -0.047(11) -0.031(11) -0.215(14)
Cl8 0.274(11) 0.435(15) 0.425(16) -0.044(11) -0.035(11) -0.210(14)
N11 0.037(4) 0.041(4) 0.042(4) -0.011(3) -0.003(3) -0.006(3)
N12 0.037(4) 0.041(4) 0.038(4) -0.006(3) -0.004(3) -0.005(3)
N21 0.037(4) 0.036(4) 0.043(4) -0.010(3) 0.000(3) -0.001(3)
N22 0.038(4) 0.036(4) 0.049(4) -0.010(3) -0.002(3) -0.004(3)
N31 0.034(4) 0.034(4) 0.046(4) -0.011(3) 0.012(3) -0.003(3)
N32 0.041(4) 0.033(4) 0.052(4) -0.012(3) 0.007(3) -0.005(3)
N41 0.043(4) 0.034(4) 0.039(4) -0.006(3) 0.000(3) -0.006(3)
N42 0.052(4) 0.035(4) 0.032(3) -0.008(3) -0.006(3) -0.005(3)
N51 0.040(4) 0.034(4) 0.038(3) -0.010(3) 0.002(3) -0.010(3)
N52 0.035(4) 0.043(4) 0.035(3) -0.012(3) 0.005(3) -0.011(3)
N61 0.042(4) 0.033(4) 0.036(3) -0.011(3) -0.005(3) -0.006(3)
N62 0.041(4) 0.042(4) 0.037(3) -0.015(3) 0.003(3) -0.012(3)
C1 0.160(3) 0.158(3) 0.158(3) -0.0332(11) -0.0115(10) -0.0241(10)
C2 0.169(7) 0.228(9) 0.196(6) -0.027(7) -0.000(6) -0.101(6)
C3 0.272(10) 0.435(15) 0.429(16) -0.045(11) -0.034(11) -0.212(14)
C13 0.043(5) 0.039(5) 0.044(4) -0.009(4) -0.007(4) -0.003(4)
C14 0.057(6) 0.056(6) 0.058(6) -0.018(5) -0.007(5) -0.024(5)
C15 0.044(5) 0.039(5) 0.042(4) -0.007(4) -0.003(4) -0.010(4)
C23 0.044(5) 0.041(5) 0.060(5) -0.005(4) -0.012(4) -0.002(4)
C24 0.047(5) 0.044(6) 0.078(7) -0.008(4) 0.002(5) 0.013(5)
C25 0.046(5) 0.031(4) 0.054(5) -0.008(4) -0.003(4) 0.003(4)
C33 0.044(5) 0.038(5) 0.055(5) -0.008(4) 0.005(4) -0.007(4)
C34 0.041(5) 0.039(5) 0.063(6) -0.004(4) 0.007(4) -0.002(4)
C35 0.038(5) 0.049(5) 0.052(5) -0.006(4) 0.008(4) -0.011(4)
C43 0.050(5) 0.037(5) 0.041(4) -0.006(4) -0.009(4) -0.005(4)
C44 0.054(6) 0.049(6) 0.043(5) 0.000(4) -0.010(4) 0.001(4)
C45 0.059(6) 0.043(5) 0.037(4) -0.007(4) -0.008(4) 0.002(4)
C53 0.035(4) 0.036(4) 0.043(4) -0.011(3) 0.001(3) -0.001(4)
C54 0.031(4) 0.054(6) 0.048(5) -0.015(4) 0.008(4) -0.014(4)
C55 0.034(4) 0.047(5) 0.046(4) -0.015(4) 0.002(4) -0.011(4)
C63 0.036(4) 0.054(6) 0.049(5) -0.014(4) -0.001(4) -0.019(4)
C64 0.052(6) 0.063(7) 0.057(5) -0.023(5) -0.013(5) -0.011(5)
C65 0.048(5) 0.044(5) 0.045(5) -0.013(4) -0.009(4) -0.010(4)
C131 0.046(5) 0.050(5) 0.041(4) -0.012(4) -0.008(4) 0.000(4)
C132 0.049(6) 0.057(6) 0.060(6) -0.003(5) -0.005(5) -0.012(5)
C133 0.052(6) 0.092(10) 0.067(7) -0.004(6) 0.005(5) -0.016(6)
C134 0.043(6) 0.084(9) 0.105(10) -0.014(6) 0.013(6) -0.009(8)
C135 0.060(8) 0.102(12) 0.136(13) -0.036(8) -0.007(8) -0.004(10)
C136 0.050(6) 0.062(7) 0.085(8) -0.019(5) -0.009(5) -0.014(6)
C151 0.065(5) 0.057(5) 0.072(5) -0.019(4) 0.009(4) -0.029(5)
C152 0.094(7) 0.079(6) 0.099(7) -0.015(6) 0.040(6) -0.020(5)
C153 0.107(8) 0.097(7) 0.111(7) -0.015(6) 0.045(6) -0.035(6)
C154 0.097(7) 0.101(7) 0.115(7) -0.006(6) 0.027(6) -0.051(6)
C155 0.103(7) 0.090(7) 0.113(7) 0.008(6) 0.011(6) -0.038(6)
C156 0.093(7) 0.077(6) 0.095(7) 0.007(6) 0.008(6) -0.023(5)
C231 0.040(5) 0.050(6) 0.068(6) -0.009(4) -0.004(4) -0.002(5)
C232 0.052(6) 0.053(6) 0.065(6) -0.008(5) -0.007(5) -0.001(5)
C233 0.044(6) 0.100(10) 0.090(9) -0.018(6) 0.006(6) -0.019(8)
C234 0.045(6) 0.083(9) 0.111(10) -0.010(6) -0.001(7) -0.018(8)
C235 0.050(7) 0.086(10) 0.129(12) 0.012(7) -0.018(8) -0.009(9)
C236 0.056(7) 0.067(8) 0.087(8) 0.000(6) -0.015(6) 0.010(6)
C251 0.049(5) 0.044(5) 0.052(5) -0.013(4) -0.006(4) 0.005(4)
C252 0.100(9) 0.061(7) 0.070(7) -0.040(7) 0.030(7) -0.027(6)
C253 0.098(11) 0.115(13) 0.078(9) -0.039(10) 0.033(8) -0.025(8)
C254 0.079(9) 0.100(11) 0.087(9) -0.056(8) 0.018(7) 0.001(8)
C255 0.082(8) 0.063(7) 0.088(8) -0.045(7) -0.014(7) 0.007(6)
C256 0.064(6) 0.049(6) 0.059(6) -0.022(5) -0.007(5) -0.002(5)
C331 0.053(6) 0.034(5) 0.068(6) -0.007(4) 0.003(5) -0.003(4)
C332 0.087(9) 0.041(6) 0.097(9) -0.006(6) -0.011(7) 0.004(6)
C333 0.128(14) 0.045(7) 0.119(12) -0.006(8) -0.027(10) 0.008(8)
C334 0.161(18) 0.051(8) 0.123(14) -0.018(10) -0.013(13) 0.024(9)
C335 0.117(13) 0.060(9) 0.134(14) -0.039(9) 0.030(11) 0.003(9)
C336 0.070(8) 0.048(7) 0.122(11) -0.020(6) 0.013(7) 0.008(7)
C351 0.037(5) 0.050(6) 0.059(5) -0.012(4) 0.012(4) -0.008(4)
C352 0.055(6) 0.082(9) 0.076(7) -0.028(6) -0.007(6) 0.008(6)
C353 0.061(8) 0.107(12) 0.117(11) -0.046(8) -0.003(8) 0.008(9)
C354 0.070(8) 0.080(9) 0.094(9) -0.025(7) 0.014(7) 0.008(7)
C355 0.066(8) 0.085(10) 0.087(9) -0.007(7) 0.009(7) 0.020(7)
C356 0.042(5) 0.085(8) 0.056(6) -0.011(5) 0.008(5) 0.015(6)
C431 0.091(7) 0.053(5) 0.064(5) 0.011(5) -0.018(5) -0.021(4)
C432 0.129(8) 0.078(6) 0.081(6) 0.033(6) -0.031(6) -0.036(5)
C433 0.141(8) 0.088(7) 0.090(7) 0.032(6) -0.027(6) -0.043(6)
C434 0.135(8) 0.084(7) 0.092(7) 0.043(6) -0.021(6) -0.042(6)
C435 0.133(8) 0.100(7) 0.104(7) 0.049(6) -0.027(6) -0.042(6)
C436 0.116(8) 0.090(7) 0.093(6) 0.036(6) -0.030(6) -0.035(6)
C451 0.070(7) 0.049(6) 0.039(4) -0.003(5) -0.012(4) -0.006(4)
C452 0.088(9) 0.078(9) 0.065(7) -0.016(7) -0.001(6) -0.031(6)
C453 0.144(14) 0.097(11) 0.062(7) -0.026(10) -0.018(8) -0.042(7)
C454 0.106(11) 0.097(10) 0.046(6) -0.012(8) 0.008(7) -0.029(6)
C455 0.083(8) 0.079(9) 0.054(6) -0.002(7) 0.011(6) -0.018(6)
C456 0.076(8) 0.066(7) 0.048(5) -0.003(6) -0.005(5) -0.011(5)
C531 0.052(5) 0.040(5) 0.045(5) -0.014(4) -0.003(4) -0.010(4)
C532 0.058(6) 0.059(7) 0.072(7) -0.015(5) -0.004(5) -0.024(5)
C533 0.090(9) 0.084(9) 0.081(8) -0.031(8) 0.015(7) -0.046(7)
C534 0.101(11) 0.082(10) 0.122(12) -0.036(8) -0.002(9) -0.057(9)
C535 0.109(12) 0.083(10) 0.123(12) -0.056(9) 0.021(9) -0.049(9)
C536 0.080(8) 0.063(7) 0.078(7) -0.039(6) 0.017(6) -0.028(6)
C551 0.037(5) 0.059(6) 0.049(5) -0.019(4) 0.012(4) -0.016(4)
C552 0.046(5) 0.066(7) 0.052(5) -0.002(5) 0.005(4) -0.030(5)
C553 0.073(8) 0.077(8) 0.059(6) -0.011(6) 0.009(5) -0.036(6)
C554 0.065(7) 0.066(8) 0.088(8) -0.007(6) 0.027(6) -0.033(7)
C555 0.048(6) 0.083(9) 0.107(10) -0.003(6) 0.011(6) -0.040(8)
C556 0.047(6) 0.069(7) 0.072(7) -0.001(5) -0.002(5) -0.028(6)
C631 0.096(7) 0.076(6) 0.068(6) -0.053(6) 0.004(5) -0.027(5)
C632 0.109(7) 0.108(7) 0.109(7) -0.062(6) 0.014(6) -0.020(6)
C633 0.124(8) 0.120(8) 0.131(8) -0.076(7) 0.017(7) -0.016(7)
C634 0.145(9) 0.118(8) 0.130(9) -0.076(7) 0.014(8) 0.005(7)
C635 0.153(9) 0.111(8) 0.127(8) -0.068(7) -0.005(8) 0.015(7)
C636 0.132(8) 0.097(8) 0.103(7) -0.059(6) -0.010(7) 0.002(6)
C651 0.069(7) 0.052(6) 0.038(4) -0.021(5) -0.008(4) -0.005(4)
C652 0.061(6) 0.072(7) 0.043(5) -0.018(5) -0.001(4) -0.005(5)
C653 0.086(9) 0.073(8) 0.059(6) -0.027(7) 0.001(6) -0.012(6)
C654 0.130(13) 0.076(9) 0.049(6) -0.035(9) -0.003(7) -0.010(6)
C655 0.120(12) 0.070(9) 0.064(7) -0.012(8) -0.034(8) 0.022(6)
C656 0.085(9) 0.061(7) 0.063(7) -0.002(6) -0.009(6) 0.002(6)

loop_
_atom_type_symbol
_atom_type_description
_atom_type_scat_dispersion_real
_atom_type_scat_dispersion_imag
_atom_type_scat_source
C C 0.0033 0.0016
;
International Tables for Crystallography
(1992, Vol. C, Tables 4.2.6.8 and 6.1.1.4)
;
H H 0.0000 0.0000
;
International Tables for Crystallography
(1992, Vol. C, Table 6.1.1.4)
;
Ag Ag -0.8971 1.1015
;
International Tables for Crystallography
(1992, Vol. C, Tables 4.2.6.8 and 6.1.1.4)
;
Cl Cl 0.1484 0.1585
;
International Tables for Crystallography
(1992, Vol. C, Tables 4.2.6.8 and 6.1.1.4)
;
N N 0.0061 0.0033
;
International Tables for Crystallography
(1992, Vol. C, Tables 4.2.6.8 and 6.1.1.4)
;
Pt Pt -1.7033 8.3905
;
International Tables for Crystallography
(1992, Vol. C, Tables 4.2.6.8 and 6.1.1.4)
;

loop_
_geom_angle_atom_site_label_1
_geom_angle_atom_site_label_2
_geom_angle_atom_site_label_3
_geom_angle
_geom_angle_publ_flag
Ag1 Pt1 Cl1 51.67(6) yes
Ag1 Pt1 N11 122.25(18) yes
Ag1 Pt1 N31 70.5(2) yes
Ag1 Pt1 N41 111.8(2) yes
Cl1 Pt1 N11 173.23(19) yes
Cl1 Pt1 N31 89.0(3) yes
Cl1 Pt1 N41 91.5(3) yes
N11 Pt1 N31 91.3(3) yes
N11 Pt1 N41 88.5(3) yes
N31 Pt1 N41 177.3(3) yes
Ag2 Pt2 Cl2 54.48(6) yes
Ag2 Pt2 N21 120.2(2) yes
Ag2 Pt2 N51 69.80(17) yes
Ag2 Pt2 N61 112.85(17) yes
Cl2 Pt2 N21 174.06(19) yes
Cl2 Pt2 N51 88.25(18) yes
Cl2 Pt2 N61 91.04(18) yes
N21 Pt2 N51 92.1(3) yes
N21 Pt2 N61 89.0(3) yes
N51 Pt2 N61 176.0(3) yes
Pt1 Ag1 Ag4 70.45(2) yes
Pt1 Ag1 Cl1 47.51(6) yes
Pt1 Ag1 N22 135.2(3) yes
Ag4 Ag1 Cl1 67.53(5) yes
Ag4 Ag1 N22 125.01(17) yes
Cl1 Ag1 N22 167.17(18) yes
Pt2 Ag2 Ag4 72.29(3) yes
Pt2 Ag2 Cl2 49.09(5) yes
Pt2 Ag2 N12 137.11(17) yes
Ag4 Ag2 Cl2 68.52(6) yes
Ag4 Ag2 N12 125.10(19) yes
Cl2 Ag2 N12 164.73(19) yes
N32 Ag3 N52 173.2(3) yes
Ag1 Ag4 Ag2 81.88(4) yes
Ag1 Ag4 N42 114.18(18) yes
Ag1 Ag4 N62 66.31(18) yes
Ag2 Ag4 N42 64.4(2) yes
Ag2 Ag4 N62 112.0(2) yes
N42 Ag4 N62 176.0(3) yes
Pt1 Cl1 Ag1 80.82(8) yes
Pt2 Cl2 Ag2 76.43(6) yes
Pt1 N11 N12 115.7(6) yes
Pt1 N11 C15 134.4(6) yes
N12 N11 C15 109.6(7) yes
Ag2 N12 N11 117.5(6) yes
Ag2 N12 C13 130.5(6) yes
N11 N12 C13 107.8(7) yes
Pt2 N21 N22 116.8(5) yes
Pt2 N21 C25 134.2(6) yes
N22 N21 C25 108.9(6) yes
Ag1 N22 N21 115.6(5) yes
Ag1 N22 C23 131.3(6) yes
N21 N22 C23 106.7(7) yes
Pt1 N31 N32 121.8(5) yes
Pt1 N31 C35 130.2(6) yes
N32 N31 C35 108.0(7) yes
Ag3 N32 N31 121.2(5) yes
Ag3 N32 C33 130.0(6) yes
N31 N32 C33 107.9(7) yes
Pt1 N41 N42 122.4(5) yes
Pt1 N41 C45 128.5(6) yes
N42 N41 C45 108.3(6) yes
Ag4 N42 N41 119.6(5) yes
Ag4 N42 C43 131.9(6) yes
N41 N42 C43 108.2(7) yes
Pt2 N51 N52 121.8(5) yes
Pt2 N51 C55 128.9(6) yes
N52 N51 C55 109.3(8) yes
Ag3 N52 N51 118.8(6) yes
Ag3 N52 C53 133.1(6) yes
N51 N52 C53 107.4(6) yes
Pt2 N61 N62 121.8(5) yes
Pt2 N61 C65 129.4(6) yes
N62 N61 C65 108.7(8) yes
Ag4 N62 N61 120.9(6) yes
Ag4 N62 C63 131.3(6) yes
N61 N62 C63 107.8(7) yes
Cl3 C1 Cl4 108.9(15) yes
Cl5 C2 Cl6 118(2) yes
Cl7 C3 Cl8 128(3) yes
N12 C13 C14 108.3(8) yes
N12 C13 C131 122.3(8) yes
C14 C13 C131 129.4(10) yes
C13 C14 C15 107.5(10) yes
N11 C15 C14 106.7(8) yes
N11 C15 C151 125.3(9) yes
C14 C15 C151 127.9(10) yes
N22 C23 C24 109.0(8) yes
N22 C23 C231 122.8(9) yes
C24 C23 C231 128.2(8) yes
C23 C24 C25 107.3(8) yes
N21 C25 C24 108.1(8) yes
N21 C25 C251 123.9(7) yes
C24 C25 C251 128.0(8) yes
N32 C33 C34 107.9(8) yes
N32 C33 C331 120.8(8) yes
C34 C33 C331 131.4(8) yes
C33 C34 C35 107.0(8) yes
N31 C35 C34 109.3(8) yes
N31 C35 C351 122.1(8) yes
C34 C35 C351 128.6(8) yes
N42 C43 C44 109.5(8) yes
N42 C43 C431 122.6(8) yes
C44 C43 C431 127.9(8) yes
C43 C44 C45 105.9(8) yes
N41 C45 C44 108.1(8) yes
N41 C45 C451 125.1(8) yes
C44 C45 C451 126.6(8) yes
N52 C53 C54 108.0(8) yes
N52 C53 C531 124.1(7) yes
C54 C53 C531 127.9(9) yes
C53 C54 C55 106.6(8) yes
N51 C55 C54 108.7(8) yes
N51 C55 C551 125.0(9) yes
C54 C55 C551 126.3(8) yes
N62 C63 C64 109.6(9) yes
N62 C63 C631 121.1(9) yes
C64 C63 C631 129.1(11) yes
C63 C64 C65 105.3(9) yes
N61 C65 C64 108.4(8) yes
N61 C65 C651 124.7(9) yes
C64 C65 C651 126.6(9) yes
C13 C131 C132 121.9(10) yes
C13 C131 C136 120.3(9) yes
C132 C131 C136 117.7(9) yes
C131 C132 C133 119.0(12) yes
C132 C133 C134 123.8(13) yes
C133 C134 C135 117.9(12) yes
C134 C135 C136 121.6(16) yes
C131 C136 C135 119.9(12) yes
C15 C151 C152 122.8(10) yes
C15 C151 C156 120.5(11) yes
C152 C151 C156 116.5(12) yes
C151 C152 C153 123.3(13) yes
C152 C153 C154 118.1(15) yes
C153 C154 C155 123.0(16) yes
C154 C155 C156 117.9(15) yes
C151 C156 C155 121.1(13) yes
C23 C231 C232 123.2(9) yes
C23 C231 C236 118.5(9) yes
C232 C231 C236 118.3(9) yes
C231 C232 C233 119.8(10) yes
C232 C233 C234 121.0(12) yes
C233 C234 C235 119.3(11) yes
C234 C235 C236 121.6(13) yes
C231 C236 C235 120.1(12) yes
C25 C251 C252 122.8(11) yes
C25 C251 C256 118.8(9) yes
C252 C251 C256 118.4(10) yes
C251 C252 C253 120.6(14) yes
C252 C253 C254 122.3(14) yes
C253 C254 C255 118.6(14) yes
C254 C255 C256 119.6(13) yes
C251 C256 C255 120.4(10) yes
C33 C331 C332 120.3(10) yes
C33 C331 C336 122.7(9) yes
C332 C331 C336 117.0(10) yes
C331 C332 C333 122.7(14) yes
C332 C333 C334 119.5(16) yes
C333 C334 C335 122.0(16) yes
C334 C335 C336 118.2(17) yes
C331 C336 C335 120.3(13) yes
C35 C351 C352 117.7(9) yes
C35 C351 C356 124.0(9) yes
C352 C351 C356 118.2(10) yes
C351 C352 C353 119.2(11) yes
C352 C353 C354 121.9(14) yes
C353 C354 C355 118.9(14) yes
C354 C355 C356 120.4(12) yes
C351 C356 C355 121.3(11) yes
C43 C431 C432 127.7(11) yes
C43 C431 C436 117.5(12) yes
C432 C431 C436 113.8(12) yes
C431 C432 C433 123.4(13) yes
C432 C433 C434 122.4(17) yes
C433 C434 C435 116.9(16) yes
C434 C435 C436 123.1(16) yes
C431 C436 C435 118.3(15) yes
C45 C451 C452 120.4(10) yes
C45 C451 C456 121.0(11) yes
C452 C451 C456 117.9(10) yes
C451 C452 C453 119.7(13) yes
C452 C453 C454 120.6(16) yes
C453 C454 C455 119.3(12) yes
C454 C455 C456 122.4(13) yes
C451 C456 C455 120.0(12) yes
C53 C531 C532 123.3(9) yes
C53 C531 C536 119.3(9) yes
C532 C531 C536 117.2(10) yes
C531 C532 C533 120.6(11) yes
C532 C533 C534 120.0(13) yes
C533 C534 C535 120.1(16) yes
C534 C535 C536 119.8(16) yes
C531 C536 C535 122.2(12) yes
C55 C551 C552 124.4(8) yes
C55 C551 C556 117.8(9) yes
C552 C551 C556 117.7(9) yes
C551 C552 C553 121.9(10) yes
C552 C553 C554 120.7(12) yes
C553 C554 C555 119.1(12) yes
C554 C555 C556 121.3(11) yes
C551 C556 C555 119.2(11) yes
C63 C631 C632 120.9(11) yes
C63 C631 C636 119.2(14) yes
C632 C631 C636 119.9(15) yes
C631 C632 C633 118.8(15) yes
C632 C633 C634 122(2) yes
C633 C634 C635 118(2) yes
C634 C635 C636 123.7(18) yes
C631 C636 C635 117.3(18) yes
C65 C651 C652 119.9(8) yes
C65 C651 C656 122.0(10) yes
C652 C651 C656 118.0(9) yes
C651 C652 C653 121.4(10) yes
C652 C653 C654 119.8(12) yes
C653 C654 C655 120.2(12) yes
C654 C655 C656 119.5(12) yes
C651 C656 C655 121.0(12) yes
Cl3 C1 H1A 109.898 no
Cl3 C1 H1B 109.906 no
Cl4 C1 H1A 109.902 no
Cl4 C1 H1B 109.902 no
H1A C1 H1B 108.303 no
Cl5 C2 H2A 107.730 no
Cl5 C2 H2B 107.723 no
Cl6 C2 H2A 107.716 no
Cl6 C2 H2B 107.723 no
H2A C2 H2B 107.087 no
Cl7 C3 H3A 105.382 no
Cl7 C3 H3B 105.380 no
Cl8 C3 H3A 105.379 no
Cl8 C3 H3B 105.381 no
H3A C3 H3B 106.010 no
C13 C14 H14 126.229 no
C15 C14 H14 126.228 no
C23 C24 H24 126.350 no
C25 C24 H24 126.356 no
C33 C34 H34 126.515 no
C35 C34 H34 126.517 no
C43 C44 H44 127.070 no
C45 C44 H44 127.064 no
C53 C54 H54 126.678 no
C55 C54 H54 126.673 no
C63 C64 H64 127.335 no
C65 C64 H64 127.341 no
C131 C132 H132 120.483 no
C133 C132 H132 120.478 no
C132 C133 H133 118.094 no
C134 C133 H133 118.101 no
C133 C134 H134 121.047 no
C135 C134 H134 121.043 no
C134 C135 H135 119.212 no
C136 C135 H135 119.228 no
C131 C136 H136 120.044 no
C135 C136 H136 120.039 no
C151 C152 H152 118.336 no
C153 C152 H152 118.332 no
C152 C153 H153 120.974 no
C154 C153 H153 120.974 no
C153 C154 H154 118.519 no
C155 C154 H154 118.519 no
C154 C155 H155 121.065 no
C156 C155 H155 121.062 no
C151 C156 H156 119.444 no
C155 C156 H156 119.443 no
C231 C232 H232 120.106 no
C233 C232 H232 120.113 no
C232 C233 H233 119.511 no
C234 C233 H233 119.518 no
C233 C234 H234 120.348 no
C235 C234 H234 120.357 no
C234 C235 H235 119.205 no
C236 C235 H235 119.224 no
C231 C236 H236 119.948 no
C235 C236 H236 119.952 no
C251 C252 H252 119.702 no
C253 C252 H252 119.691 no
C252 C253 H253 118.860 no
C254 C253 H253 118.860 no
C253 C254 H254 120.706 no
C255 C254 H254 120.696 no
C254 C255 H255 120.222 no
C256 C255 H255 120.222 no
C251 C256 H256 119.777 no
C255 C256 H256 119.778 no
C331 C332 H332 118.643 no
C333 C332 H332 118.635 no
C332 C333 H333 120.267 no
C334 C333 H333 120.252 no
C333 C334 H334 118.998 no
C335 C334 H334 118.981 no
C334 C335 H335 120.903 no
C336 C335 H335 120.908 no
C331 C336 H336 119.857 no
C335 C336 H336 119.865 no
C351 C352 H352 120.370 no
C353 C352 H352 120.385 no
C352 C353 H353 119.055 no
C354 C353 H353 119.042 no
C353 C354 H354 120.536 no
C355 C354 H354 120.535 no
C354 C355 H355 119.785 no
C356 C355 H355 119.807 no
C351 C356 H356 119.371 no
C355 C356 H356 119.365 no
C431 C432 H432 118.309 no
C433 C432 H432 118.312 no
C432 C433 H433 118.802 no
C434 C433 H433 118.798 no
C433 C434 H434 121.560 no
C435 C434 H434 121.562 no
C434 C435 H435 118.462 no
C436 C435 H435 118.452 no
C431 C436 H436 120.852 no
C435 C436 H436 120.845 no
C451 C452 H452 120.137 no
C453 C452 H452 120.150 no
C452 C453 H453 119.702 no
C454 C453 H453 119.703 no
C453 C454 H454 120.355 no
C455 C454 H454 120.339 no
C454 C455 H455 118.800 no
C456 C455 H455 118.800 no
C451 C456 H456 120.008 no
C455 C456 H456 120.003 no
C531 C532 H532 119.689 no
C533 C532 H532 119.688 no
C532 C533 H533 119.980 no
C534 C533 H533 119.979 no
C533 C534 H534 119.983 no
C535 C534 H534 119.966 no
C534 C535 H535 120.090 no
C536 C535 H535 120.093 no
C531 C536 H536 118.919 no
C535 C536 H536 118.927 no
C551 C552 H552 119.053 no
C553 C552 H552 119.051 no
C552 C553 H553 119.670 no
C554 C553 H553 119.661 no
C553 C554 H554 120.447 no
C555 C554 H554 120.440 no
C554 C555 H555 119.379 no
C556 C555 H555 119.367 no
C551 C556 H556 120.399 no
C555 C556 H556 120.402 no
C631 C632 H632 120.624 no
C633 C632 H632 120.614 no
C632 C633 H633 118.916 no
C634 C633 H633 118.912 no
C633 C634 H634 121.007 no
C635 C634 H634 120.997 no
C634 C635 H635 118.128 no
C636 C635 H635 118.129 no
C631 C636 H636 121.369 no
C635 C636 H636 121.368 no
C651 C652 H652 119.314 no
C653 C652 H652 119.309 no
C652 C653 H653 120.096 no
C654 C653 H653 120.081 no
C653 C654 H654 119.898 no
C655 C654 H654 119.891 no
C654 C655 H655 120.230 no
C656 C655 H655 120.238 no
C651 C656 H656 119.499 no
C655 C656 H656 119.497 no

loop_
_geom_bond_atom_site_label_1
_geom_bond_atom_site_label_2
_geom_bond_distance
_geom_bond_publ_flag
Pt1 Ag1 3.1289(10) yes
Pt1 Cl1 2.337(3) yes
Pt1 N11 2.010(8) yes
Pt1 N31 2.017(6) yes
Pt1 N41 2.022(6) yes
Pt2 Ag2 3.0069(9) yes
Pt2 Cl2 2.3379(19) yes
Pt2 N21 2.014(6) yes
Pt2 N51 2.031(8) yes
Pt2 N61 2.021(8) yes
Ag1 Ag4 2.9825(11) yes
Ag1 Cl1 2.486(3) yes
Ag1 N22 2.162(7) yes
Ag2 Ag4 2.9647(13) yes
Ag2 Cl2 2.518(3) yes
Ag2 N12 2.159(7) yes
Ag3 N32 2.100(7) yes
Ag3 N52 2.108(7) yes
Ag4 N42 2.119(7) yes
Ag4 N62 2.106(7) yes
Cl3 C1 1.70(3) yes
Cl4 C1 1.83(3) yes
Cl5 C2 1.58(4) yes
Cl6 C2 1.79(3) yes
Cl7 C3 1.62(4) yes
Cl8 C3 1.63(5) yes
N11 N12 1.379(9) yes
N11 C15 1.363(12) yes
N12 C13 1.346(13) yes
N21 N22 1.391(10) yes
N21 C25 1.340(11) yes
N22 C23 1.347(11) yes
N31 N32 1.376(10) yes
N31 C35 1.349(11) yes
N32 C33 1.354(10) yes
N41 N42 1.363(10) yes
N41 C45 1.362(11) yes
N42 C43 1.349(10) yes
N51 N52 1.361(10) yes
N51 C55 1.344(11) yes
N52 C53 1.353(12) yes
N61 N62 1.374(9) yes
N61 C65 1.344(12) yes
N62 C63 1.346(13) yes
C13 C14 1.402(13) yes
C13 C131 1.468(12) yes
C14 C15 1.386(14) yes
C15 C151 1.444(14) yes
C23 C24 1.375(14) yes
C23 C231 1.463(13) yes
C24 C25 1.371(12) yes
C25 C251 1.484(13) yes
C33 C34 1.394(13) yes
C33 C331 1.459(13) yes
C34 C35 1.353(12) yes
C35 C351 1.508(13) yes
C43 C44 1.375(13) yes
C43 C431 1.473(14) yes
C44 C45 1.398(13) yes
C45 C451 1.460(13) yes
C53 C54 1.401(11) yes
C53 C531 1.451(13) yes
C54 C55 1.355(15) yes
C55 C551 1.492(13) yes
C63 C64 1.384(13) yes
C63 C631 1.457(17) yes
C64 C65 1.404(15) yes
C65 C651 1.478(12) yes
C131 C132 1.390(14) yes
C131 C136 1.362(17) yes
C132 C133 1.373(15) yes
C133 C134 1.31(3) yes
C134 C135 1.35(3) yes
C135 C136 1.396(18) yes
C151 C152 1.366(18) yes
C151 C156 1.370(18) yes
C152 C153 1.37(3) yes
C153 C154 1.34(3) yes
C154 C155 1.34(3) yes
C155 C156 1.42(3) yes
C231 C232 1.383(14) yes
C231 C236 1.410(15) yes
C232 C233 1.411(15) yes
C233 C234 1.383(18) yes
C234 C235 1.34(2) yes
C235 C236 1.398(17) yes
C251 C252 1.368(15) yes
C251 C256 1.397(16) yes
C252 C253 1.37(2) yes
C253 C254 1.37(3) yes
C254 C255 1.380(19) yes
C255 C256 1.410(17) yes
C331 C332 1.399(16) yes
C331 C336 1.363(18) yes
C332 C333 1.373(18) yes
C333 C334 1.36(3) yes
C334 C335 1.34(3) yes
C335 C336 1.48(2) yes
C351 C352 1.385(16) yes
C351 C356 1.369(13) yes
C352 C353 1.40(2) yes
C353 C354 1.34(2) yes
C354 C355 1.37(2) yes
C355 C356 1.386(18) yes
C431 C432 1.34(2) yes
C431 C436 1.387(19) yes
C432 C433 1.38(3) yes
C433 C434 1.27(3) yes
C434 C435 1.32(3) yes
C435 C436 1.42(3) yes
C451 C452 1.395(19) yes
C451 C456 1.406(16) yes
C452 C453 1.382(18) yes
C453 C454 1.39(3) yes
C454 C455 1.33(3) yes
C455 C456 1.363(16) yes
C531 C532 1.400(14) yes
C531 C536 1.399(17) yes
C532 C533 1.37(2) yes
C533 C534 1.40(3) yes
C534 C535 1.36(3) yes
C535 C536 1.36(3) yes
C551 C552 1.383(15) yes
C551 C556 1.387(13) yes
C552 C553 1.361(15) yes
C553 C554 1.376(17) yes
C554 C555 1.34(2) yes
C555 C556 1.419(18) yes
C631 C632 1.41(3) yes
C631 C636 1.36(2) yes
C632 C633 1.40(3) yes
C633 C634 1.33(3) yes
C634 C635 1.35(4) yes
C635 C636 1.41(3) yes
C651 C652 1.374(14) yes
C651 C656 1.379(15) yes
C652 C653 1.372(15) yes
C653 C654 1.370(18) yes
C654 C655 1.36(3) yes
C655 C656 1.386(17) yes
C1 H1A 0.970 no
C1 H1B 0.970 no
C2 H2A 0.970 no
C2 H2B 0.970 no
C3 H3A 0.970 no
C3 H3B 0.970 no
C14 H14 0.930 no
C24 H24 0.930 no
C34 H34 0.930 no
C44 H44 0.930 no
C54 H54 0.930 no
C64 H64 0.930 no
C132 H132 0.930 no
C133 H133 0.930 no
C134 H134 0.930 no
C135 H135 0.930 no
C136 H136 0.930 no
C152 H152 0.930 no
C153 H153 0.930 no
C154 H154 0.930 no
C155 H155 0.930 no
C156 H156 0.930 no
C232 H232 0.930 no
C233 H233 0.930 no
C234 H234 0.930 no
C235 H235 0.930 no
C236 H236 0.930 no
C252 H252 0.930 no
C253 H253 0.930 no
C254 H254 0.930 no
C255 H255 0.930 no
C256 H256 0.930 no
C332 H332 0.930 no
C333 H333 0.930 no
C334 H334 0.930 no
C335 H335 0.930 no
C336 H336 0.930 no
C352 H352 0.930 no
C353 H353 0.930 no
C354 H354 0.930 no
C355 H355 0.930 no
C356 H356 0.930 no
C432 H432 0.930 no
C433 H433 0.930 no
C434 H434 0.930 no
C435 H435 0.930 no
C436 H436 0.930 no
C452 H452 0.930 no
C453 H453 0.930 no
C454 H454 0.930 no
C455 H455 0.930 no
C456 H456 0.930 no
C532 H532 0.930 no
C533 H533 0.930 no
C534 H534 0.930 no
C535 H535 0.930 no
C536 H536 0.930 no
C552 H552 0.930 no
C553 H553 0.930 no
C554 H554 0.930 no
C555 H555 0.930 no
C556 H556 0.930 no
C632 H632 0.930 no
C633 H633 0.930 no
C634 H634 0.930 no
C635 H635 0.930 no
C636 H636 0.930 no
C652 H652 0.930 no
C653 H653 0.930 no
C654 H654 0.930 no
C655 H655 0.930 no
C656 H656 0.930 no

loop_
_geom_contact_atom_site_label_1
_geom_contact_atom_site_label_2
_geom_contact_distance
_geom_contact_publ_flag
_geom_contact_site_symmetry_2
Pt1 Ag2 3.2918(9) no .
Pt1 Ag3 3.5337(8) no .
Pt1 C351 3.462(9) no .
Pt1 C356 3.359(10) no .
Pt1 C451 3.500(9) no .
Pt2 Ag1 3.3189(10) no .
Pt2 Ag3 3.4601(8) no .
Pt2 C251 3.578(9) no .
Pt2 C551 3.494(9) no .
Pt2 C552 3.389(10) no .
Pt2 C651 3.497(10) no .
Ag1 Ag3 3.3367(13) no .
Ag1 N32 3.259(8) no .
Ag1 N61 3.080(7) no .
Ag1 C232 3.326(10) no .
Ag2 Ag3 3.2505(11) no .
Ag2 N41 3.096(7) no .
Ag2 N52 3.178(7) no .
Ag2 C131 3.599(11) no .
Ag2 C132 3.270(11) no .
Ag3 N11 3.203(7) no .
Ag3 N12 3.248(6) no .
Ag3 N21 3.073(8) no .
Ag3 N22 3.274(8) no .
Ag3 C25 3.526(9) no .
Ag3 C331 3.478(9) no .
Ag3 C336 3.288(12) no .
Ag3 C532 3.279(13) no .
Ag4 C431 3.574(11) no .
Ag4 C432 3.243(14) no .
Ag4 C631 3.508(15) no .
Ag4 C636 3.30(2) no .
Cl1 N42 3.483(7) no .
Cl1 C35 3.475(10) no .
Cl1 C351 3.327(10) no .
Cl1 C356 3.509(11) no .
Cl2 N62 3.409(8) no .
Cl2 C55 3.416(10) no .
Cl2 C551 3.274(10) no .
Cl2 C552 3.405(10) no .
N11 N32 3.224(9) no .
N11 C45 3.277(12) no .
N11 C152 3.281(16) no .
N11 C156 3.477(17) no .
N11 C451 3.412(11) no .
N12 N41 3.031(11) no .
N12 N42 3.591(11) no .
N12 C45 3.444(12) no .
N12 C132 2.943(12) no .
N21 N52 3.225(11) no .
N21 C65 3.320(13) no .
N21 C252 3.217(14) no .
N21 C256 3.518(14) no .
N21 C651 3.445(13) no .
N22 N61 3.016(9) no .
N22 C65 3.418(12) no .
N22 C232 3.023(12) no .
N31 C15 3.359(12) no .
N31 C151 3.295(15) no .
N31 C156 3.480(19) no .
N31 C331 3.595(11) no .
N31 C352 3.594(14) no .
N31 C356 3.109(12) no .
N32 C15 3.517(11) no .
N32 C151 3.597(14) no .
N32 C156 3.405(19) no .
N32 C336 2.982(14) no .
N41 C452 3.597(15) no .
N41 C456 3.213(12) no .
N42 C432 3.018(16) no .
N51 C25 3.351(11) no .
N51 C251 3.176(11) no .
N51 C256 3.514(11) no .
N51 C531 3.588(13) no .
N51 C552 3.145(12) no .
N52 C25 3.444(11) no .
N52 C251 3.371(11) no .
N52 C256 3.263(11) no .
N52 C532 3.009(15) no .
N61 C631 3.585(16) no .
N61 C652 3.186(11) no .
N61 C656 3.553(13) no .
N62 C636 2.94(2) no .
C13 C532 3.488(13) no .
C14 C136 3.062(15) no .
C14 C152 3.504(18) no .
C14 C156 3.272(17) no .
C14 C532 3.412(14) no .
C24 C236 3.044(15) no .
C24 C252 3.594(16) no .
C24 C256 3.239(16) no .
C33 C156 3.598(19) no .
C33 C232 3.393(16) no .
C34 C232 3.440(16) no .
C34 C332 3.184(15) no .
C34 C352 3.127(17) no .
C44 C436 2.984(18) no .
C44 C452 3.216(17) no .
C44 C456 3.581(14) no .
C53 C256 3.415(13) no .
C54 C536 3.014(17) no .
C54 C556 3.055(14) no .
C64 C632 3.19(2) no .
C64 C652 3.531(15) no .
C64 C656 3.314(16) no .
C131 C134 2.780(15) no .
C132 C135 2.71(3) no .
C133 C136 2.691(18) no .
C136 C531 3.434(14) no .
C136 C532 3.501(14) no .
C151 C154 2.75(2) no .
C152 C155 2.71(2) no .
C153 C156 2.73(3) no .
C231 C234 2.810(15) no .
C231 C332 3.357(18) no .
C232 C235 2.767(17) no .
C232 C332 3.475(18) no .
C233 C236 2.752(18) no .
C251 C254 2.798(18) no .
C252 C255 2.76(2) no .
C252 C552 3.527(15) no .
C253 C256 2.730(18) no .
C331 C334 2.796(18) no .
C332 C335 2.74(3) no .
C333 C336 2.76(3) no .
C351 C354 2.788(17) no .
C352 C355 2.743(17) no .
C353 C356 2.717(19) no .
C431 C434 2.800(19) no .
C432 C435 2.61(3) no .
C433 C436 2.68(3) no .
C451 C454 2.780(15) no .
C452 C455 2.741(19) no .
C453 C456 2.74(3) no .
C531 C534 2.78(2) no .
C532 C535 2.77(2) no .
C533 C536 2.738(18) no .
C551 C554 2.793(16) no .
C552 C555 2.723(15) no .
C553 C556 2.749(18) no .
C631 C634 2.78(3) no .
C632 C635 2.71(3) no .
C633 C636 2.76(3) no .
C651 C654 2.769(15) no .
C652 C655 2.739(17) no .
C653 C656 2.736(18) no .
Cl3 C235 3.44(2) no 1_656
Cl4 C535 3.587(16) no 2_666
Cl5 C631 3.510(17) no 2_655
Cl5 C632 3.37(2) no 2_655
Cl6 C632 3.53(2) no 1_655
C1 C555 3.54(3) no 1_556
C1 C556 3.47(3) no 1_556
C2 C231 3.51(4) no 1_655
C2 C232 3.41(4) no 1_655
C133 C452 3.592(18) no 2_656
C231 C2 3.51(4) no 1_455
C232 C2 3.41(4) no 1_455
C235 Cl3 3.44(2) no 1_454
C452 C133 3.592(18) no 2_656
C535 Cl4 3.587(16) no 2_666
C555 C1 3.54(3) no 1_554
C556 C1 3.47(3) no 1_554
C631 Cl5 3.510(17) no 2_655
C632 Cl5 3.37(2) no 2_655
C632 Cl6 3.53(2) no 1_455
Pt1 H356 2.9179 no .
Pt1 H456 3.5510 no .
Pt2 H552 2.8791 no .
Pt2 H652 3.5786 no .
Ag1 H232 2.5700 no .
Ag2 H132 2.6157 no .
Ag3 H336 2.8198 no .
Ag3 H532 2.5177 no .
Ag4 H432 2.4354 no .
Ag4 H636 2.8031 no .
Cl2 H432 3.2864 no .
Cl2 H552 3.4704 no .
N11 H14 3.1057 no .
N11 H152 3.1922 no .
N11 H156 3.5506 no .
N12 H14 3.1218 no .
N12 H132 2.6777 no .
N12 H532 3.4748 no .
N21 H24 3.0918 no .
N21 H252 3.1159 no .
N22 H24 3.1118 no .
N22 H232 2.8019 no .
N22 H656 3.5391 no .
N31 H34 3.1008 no .
N31 H156 3.5092 no .
N31 H232 3.2501 no .
N31 H356 2.9348 no .
N32 H34 3.1187 no .
N32 H156 3.0696 no .
N32 H232 3.1864 no .
N32 H336 2.7736 no .
N32 H532 3.5719 no .
N41 H44 3.1329 no .
N41 H456 3.0717 no .
N42 H44 3.1222 no .
N42 H432 2.7507 no .
N51 H54 3.0912 no .
N51 H552 2.9551 no .
N52 H54 3.1247 no .
N52 H256 3.1285 no .
N52 H532 2.7583 no .
N61 H64 3.1281 no .
N61 H652 3.0452 no .
N62 H64 3.1278 no .
N62 H636 2.7297 no .
C13 H132 2.6762 no .
C13 H136 2.6102 no .
C13 H532 3.0501 no .
C14 H136 2.7644 no .
C14 H152 3.5973 no .
C14 H156 3.2047 no .
C14 H532 2.9251 no .
C15 H152 2.6221 no .
C15 H156 2.5979 no .
C15 H532 3.2904 no .
C23 H232 2.6834 no .
C23 H236 2.6172 no .
C24 H236 2.7801 no .
C24 H256 3.1143 no .
C25 H252 2.6694 no .
C25 H256 2.6210 no .
C33 H156 3.2328 no .
C33 H232 3.0201 no .
C33 H332 2.6191 no .
C33 H336 2.6475 no .
C34 H232 3.0214 no .
C34 H332 2.9387 no .
C34 H352 2.8969 no .
C35 H232 3.1359 no .
C35 H352 2.6114 no .
C35 H356 2.7039 no .
C43 H432 2.7007 no .
C43 H436 2.5943 no .
C44 H436 2.6826 no .
C44 H452 3.1323 no .
C45 H452 2.6474 no .
C45 H456 2.6689 no .
C53 H256 3.3001 no .
C53 H532 2.6869 no .
C53 H536 2.5986 no .
C54 H536 2.6979 no .
C54 H556 2.8162 no .
C55 H552 2.7110 no .
C55 H556 2.6053 no .
C63 H632 2.6652 no .
C63 H636 2.6024 no .
C64 H632 3.0354 no .
C64 H656 3.2512 no .
C65 H652 2.6108 no .
C65 H656 2.6587 no .
C131 H14 2.9102 no .
C131 H133 3.2130 no .
C131 H135 3.2202 no .
C131 H532 3.5971 no .
C132 H134 3.2067 no .
C132 H136 3.2046 no .
C133 H135 3.1164 no .
C133 H556 3.3000 no .
C134 H132 3.1945 no .
C134 H136 3.2242 no .
C135 H133 3.1149 no .
C136 H14 2.9626 no .
C136 H132 3.2030 no .
C136 H134 3.2374 no .
C151 H14 2.8495 no .
C151 H153 3.2428 no .
C151 H155 3.2692 no .
C151 H356 3.3716 no .
C152 H154 3.1621 no .
C152 H156 3.1729 no .
C152 H356 2.8706 no .
C153 H155 3.1870 no .
C153 H356 3.2660 no .
C154 H152 3.1560 no .
C154 H156 3.1980 no .
C155 H153 3.1852 no .
C156 H14 3.3702 no .
C156 H152 3.1669 no .
C156 H154 3.2051 no .
C231 H24 2.8587 no .
C231 H233 3.2513 no .
C231 H235 3.2681 no .
C231 H332 3.0681 no .
C232 H234 3.2710 no .
C232 H236 3.2398 no .
C232 H332 2.9427 no .
C233 H235 3.1921 no .
C233 H332 3.0739 no .
C233 H352 3.3088 no .
C234 H232 3.2657 no .
C234 H236 3.2225 no .
C234 H332 3.2910 no .
C235 H233 3.1880 no .
C235 H332 3.3790 no .
C236 H24 2.9414 no .
C236 H232 3.2445 no .
C236 H234 3.2329 no .
C236 H332 3.2684 no .
C251 H24 2.8664 no .
C251 H253 3.2084 no .
C251 H255 3.2733 no .
C251 H552 3.5671 no .
C252 H254 3.2326 no .
C252 H256 3.2148 no .
C252 H552 2.8025 no .
C253 H255 3.2043 no .
C253 H552 3.2065 no .
C254 H252 3.2259 no .
C254 H256 3.2466 no .
C255 H253 3.1978 no .
C256 H24 3.2884 no .
C256 H252 3.2185 no .
C256 H254 3.2560 no .
C331 H34 2.9322 no .
C331 H333 3.2664 no .
C331 H335 3.2970 no .
C332 H34 3.1738 no .
C332 H334 3.1907 no .
C332 H336 3.2049 no .
C333 H335 3.1919 no .
C334 H332 3.1874 no .
C334 H336 3.2461 no .
C335 H256 3.4286 no .
C335 H333 3.1859 no .
C336 H156 3.4814 no .
C336 H332 3.1925 no .
C336 H334 3.2596 no .
C336 H532 3.3464 no .
C351 H34 2.8802 no .
C351 H353 3.2379 no .
C351 H355 3.2331 no .
C352 H34 3.1092 no .
C352 H233 3.4083 no .
C352 H354 3.2390 no .
C352 H356 3.2048 no .
C353 H355 3.1720 no .
C354 H352 3.2297 no .
C354 H356 3.2203 no .
C355 H353 3.1713 no .
C355 H455 3.5758 no .
C355 H456 3.1323 no .
C356 H352 3.2085 no .
C356 H354 3.2305 no .
C356 H456 3.1409 no .
C431 H44 2.8721 no .
C431 H433 3.2043 no .
C431 H435 3.2395 no .
C432 H434 3.1692 no .
C432 H435 3.5316 no .
C432 H436 3.1335 no .
C432 H636 3.1471 no .
C433 H435 3.0404 no .
C433 H636 3.5608 no .
C434 H432 3.1288 no .
C434 H436 3.2387 no .
C435 H432 3.5238 no .
C435 H433 3.0551 no .
C436 H44 2.8570 no .
C436 H432 3.1189 no .
C436 H434 3.2518 no .
C451 H44 2.8636 no .
C451 H152 2.9926 no .
C451 H453 3.2407 no .
C451 H455 3.2319 no .
C452 H44 3.2277 no .
C452 H152 2.9338 no .
C452 H454 3.2443 no .
C452 H456 3.2440 no .
C453 H152 2.8382 no .
C453 H455 3.1823 no .
C454 H152 2.7942 no .
C454 H452 3.2438 no .
C454 H456 3.1876 no .
C455 H152 2.8466 no .
C455 H355 3.2876 no .
C455 H356 3.4249 no .
C455 H453 3.1794 no .
C456 H152 2.9182 no .
C456 H355 3.2477 no .
C456 H356 2.9826 no .
C456 H452 3.2464 no .
C456 H454 3.1948 no .
C531 H54 2.8760 no .
C531 H136 3.3788 no .
C531 H256 3.5583 no .
C531 H533 3.2429 no .
C531 H535 3.2535 no .
C532 H14 3.4356 no .
C532 H136 3.1503 no .
C532 H336 2.8909 no .
C532 H534 3.2357 no .
C532 H536 3.2293 no .
C533 H14 3.5050 no .
C533 H136 3.3032 no .
C533 H336 3.2665 no .
C533 H535 3.2333 no .
C534 H532 3.2383 no .
C534 H536 3.1874 no .
C535 H533 3.2260 no .
C536 H54 2.8921 no .
C536 H532 3.2333 no .
C536 H534 3.1949 no .
C551 H54 2.8308 no .
C551 H553 3.2313 no .
C551 H555 3.2548 no .
C552 H252 3.3528 no .
C552 H554 3.2164 no .
C552 H556 3.2193 no .
C552 H652 3.1653 no .
C553 H555 3.1837 no .
C553 H652 3.2269 no .
C553 H653 3.4995 no .
C554 H552 3.2100 no .
C554 H556 3.2385 no .
C555 H553 3.1811 no .
C556 H54 2.9868 no .
C556 H552 3.2117 no .
C556 H554 3.2492 no .
C631 H64 2.8959 no .
C631 H633 3.2490 no .
C631 H635 3.1971 no .
C632 H64 3.1708 no .
C632 H634 3.2304 no .
C632 H636 3.2464 no .
C633 H635 3.1322 no .
C634 H632 3.2180 no .
C634 H636 3.2658 no .
C635 H633 3.1409 no .
C636 H432 3.3518 no .
C636 H632 3.2362 no .
C636 H634 3.2708 no .
C651 H64 2.8875 no .
C651 H252 3.1151 no .
C651 H653 3.2296 no .
C651 H655 3.2437 no .
C652 H252 2.9314 no .
C652 H552 2.9026 no .
C652 H553 3.3033 no .
C652 H654 3.2117 no .
C652 H656 3.2016 no .
C653 H252 2.8490 no .
C653 H552 3.2881 no .
C653 H553 3.2819 no .
C653 H655 3.2101 no .
C654 H252 2.9231 no .
C654 H652 3.2079 no .
C654 H656 3.2116 no .
C655 H252 3.0554 no .
C655 H653 3.2083 no .
C656 H64 3.3655 no .
C656 H252 3.1443 no .
C656 H652 3.2013 no .
C656 H654 3.2171 no .
H14 H136 2.4189 no .
H14 H156 3.2899 no .
H14 H532 3.1474 no .
H14 H533 3.3132 no .
H24 H236 2.4801 no .
H24 H256 3.1141 no .
H34 H232 3.4258 no .
H34 H233 3.3969 no .
H34 H332 2.7603 no .
H34 H352 2.7424 no .
H44 H436 2.3052 no .
H44 H452 3.0815 no .
H54 H536 2.3361 no .
H54 H556 2.5924 no .
H64 H632 2.8649 no .
H64 H656 3.2491 no .
H132 H133 2.2824 no .
H133 H134 2.2299 no .
H133 H556 2.9561 no .
H134 H135 2.2792 no .
H135 H136 2.3163 no .
H136 H532 3.4219 no .
H152 H153 2.2928 no .
H152 H356 2.7947 no .
H152 H452 3.4903 no .
H152 H453 3.3633 no .
H152 H454 3.2869 no .
H152 H455 3.3894 no .
H152 H456 3.4562 no .
H153 H154 2.2625 no .
H153 H356 3.5101 no .
H153 H454 3.5264 no .
H154 H155 2.2600 no .
H155 H156 2.3584 no .
H156 H336 2.8624 no .
H156 H532 3.0911 no .
H156 H533 3.0354 no .
H232 H233 2.3354 no .
H232 H332 3.3302 no .
H232 H352 3.3351 no .
H233 H234 2.3116 no .
H233 H332 3.5406 no .
H233 H352 2.5195 no .
H234 H235 2.2665 no .
H235 H236 2.3169 no .
H252 H253 2.2808 no .
H252 H552 2.5070 no .
H252 H652 3.4101 no .
H252 H653 3.3035 no .
H252 H654 3.4220 no .
H252 H655 3.5928 no .
H253 H254 2.2910 no .
H253 H552 3.2498 no .
H254 H255 2.3230 no .
H255 H256 2.3395 no .
H255 H536 3.5871 no .
H256 H335 3.3079 no .
H332 H333 2.2872 no .
H333 H334 2.2758 no .
H334 H335 2.2665 no .
H335 H336 2.4179 no .
H336 H532 2.4481 no .
H336 H533 3.1139 no .
H352 H353 2.3236 no .
H353 H354 2.2660 no .
H354 H355 2.3004 no .
H355 H356 2.3045 no .
H355 H455 2.7656 no .
H355 H456 2.6789 no .
H356 H455 3.4744 no .
H356 H456 2.6733 no .
H432 H433 2.2738 no .
H432 H636 2.4667 no .
H433 H434 2.2022 no .
H433 H636 3.2087 no .
H434 H435 2.2591 no .
H435 H436 2.3371 no .
H452 H453 2.3098 no .
H453 H454 2.3184 no .
H454 H455 2.2466 no .
H455 H456 2.2764 no .
H532 H533 2.2934 no .
H533 H534 2.3319 no .
H534 H535 2.2881 no .
H535 H536 2.2803 no .
H552 H553 2.2728 no .
H552 H652 2.6116 no .
H552 H653 3.3040 no .
H553 H554 2.3071 no .
H553 H652 2.7541 no .
H553 H653 2.7273 no .
H554 H555 2.2708 no .
H555 H556 2.3458 no .
H632 H633 2.3221 no .
H633 H634 2.2576 no .
H634 H635 2.2723 no .
H635 H636 2.3289 no .
H652 H653 2.2935 no .
H653 H654 2.2998 no .
H654 H655 2.2953 no .
H655 H656 2.3125 no .
Ag1 H2B 3.4571 no 1_455
Ag4 H354 3.5337 no 2_556
Cl1 H354 3.1872 no 2_556
Cl1 H355 3.3465 no 2_556
Cl2 H553 3.2156 no 2_655
Cl2 H554 3.2549 no 2_655
Cl3 H2A 3.1213 no 1_556
Cl3 H54 3.4009 no 1_556
Cl3 H235 3.2179 no 1_656
Cl3 H255 3.2300 no 2_666
Cl4 H253 3.4995 no 1_556
Cl4 H254 3.0689 no 1_556
Cl4 H335 2.9555 no 2_666
Cl4 H433 3.1426 no 2_656
Cl4 H635 3.5389 no 2_656
Cl5 H1B 3.2947 no 1_554
Cl5 H64 3.2824 no 1_655
Cl5 H64 3.3949 no 2_655
Cl5 H555 3.3388 no .
Cl5 H632 3.3884 no 1_655
Cl6 H134 3.1324 no .
Cl6 H455 3.4455 no 2_656
Cl6 H632 2.8539 no 1_655
Cl7 H234 3.5082 no 1_655
Cl7 H332 3.2505 no 1_655
Cl7 H434 3.5559 no 1_565
Cl7 H535 3.1546 no .
Cl7 H654 3.3136 no 2_665
Cl8 H14 3.3416 no 2_666
Cl8 H435 3.1334 no 1_565
Cl8 H533 3.4935 no 2_666
Cl8 H534 3.3087 no .
N22 H2B 3.1492 no 1_455
N41 H354 2.8887 no 2_556
N42 H354 2.7761 no 2_556
N61 H554 2.8078 no 2_655
N62 H554 2.7704 no 2_655
C1 H254 3.5739 no 1_556
C1 H433 3.5215 no 2_656
C2 H632 3.3630 no 1_655
C3 H435 3.4592 no 1_565
C13 H44 3.4818 no 2_656
C13 H436 3.1698 no 2_656
C14 H435 3.3126 no 2_656
C14 H436 2.9818 no 2_656
C23 H2B 3.3650 no 1_455
C24 H236 3.5485 no 2_565
C43 H353 3.4905 no 2_556
C43 H354 3.0946 no 2_556
C44 H353 3.1498 no 2_556
C44 H354 3.4162 no 2_556
C45 H353 3.4511 no 2_556
C45 H354 3.2680 no 2_556
C55 H1A 3.5284 no 1_554
C63 H2B 3.5505 no 1_455
C63 H554 2.9497 no 2_655
C63 H555 3.5604 no 2_655
C64 H2B 3.2256 no 1_455
C64 H554 3.1529 no 2_655
C64 H555 3.0729 no 2_655
C65 H2B 3.5472 no 1_455
C65 H554 3.0093 no 2_655
C65 H555 3.3940 no 2_655
C131 H44 2.9081 no 2_656
C131 H436 3.3772 no 2_656
C132 H44 2.8581 no 2_656
C133 H44 3.2664 no 2_656
C134 H233 3.1968 no 1_655
C134 H352 3.5049 no 1_655
C134 H353 3.1813 no 1_655
C135 H233 3.3167 no 1_655
C135 H352 3.4479 no 1_655
C135 H353 3.1766 no 1_655
C136 H44 3.3298 no 2_656
C136 H436 3.5772 no 2_656
C151 H3A 3.2752 no 2_666
C152 H3A 3.4319 no 2_666
C153 H3A 3.3131 no 2_666
C153 H634 3.1948 no 2_556
C153 H654 3.5527 no 1_556
C153 H655 3.5527 no 1_556
C154 H3A 3.0448 no 2_666
C155 H3A 2.8318 no 2_666
C155 H3B 3.5084 no 2_666
C155 H155 3.2380 no 2_566
C156 H3A 2.9337 no 2_666
C231 H2A 2.9919 no 1_455
C231 H2B 3.0890 no 1_455
C232 H2A 2.9296 no 1_455
C232 H2B 3.1446 no 1_455
C233 H2A 3.0335 no 1_455
C233 H134 3.2684 no 1_455
C233 H135 3.5932 no 1_455
C234 H2A 3.2334 no 1_455
C235 H2A 3.2746 no 1_455
C235 H24 3.4974 no 2_565
C236 H2A 3.1699 no 1_455
C236 H24 3.2842 no 2_565
C251 H235 3.2472 no 2_565
C253 H1A 3.5019 no 1_554
C253 H535 3.3322 no 2_665
C254 H1A 3.5004 no 1_554
C254 H255 3.2366 no 2_665
C254 H535 3.3146 no 2_665
C254 H536 3.2122 no 2_665
C255 H235 3.1623 no 2_565
C255 H254 3.4649 no 2_665
C255 H255 3.3674 no 2_665
C256 H235 2.9100 no 2_565
C331 H154 3.5280 no 2_566
C332 H154 3.4807 no 2_566
C333 H655 2.9424 no 2_565
C334 H236 3.4995 no 2_565
C334 H634 3.5945 no 1_565
C334 H655 3.4401 no 2_565
C353 H456 3.5732 no 2_556
C354 H456 3.5186 no 2_556
C433 H553 3.4016 no 2_655
C433 H653 3.2479 no 2_655
C434 H253 3.4259 no 2_655
C434 H534 3.5514 no 1_545
C434 H653 3.1749 no 2_655
C434 H654 3.4393 no 2_655
C435 H14 3.3168 no 2_656
C435 H453 3.4705 no 2_656
C435 H653 3.5669 no 2_655
C435 H654 3.4477 no 2_655
C436 H14 3.3617 no 2_656
C436 H452 3.2790 no 2_656
C436 H453 3.3362 no 2_656
C451 H133 3.4103 no 2_656
C452 H132 3.2821 no 2_656
C452 H133 3.1816 no 2_656
C452 H436 3.4389 no 2_656
C453 H132 3.5279 no 2_656
C453 H133 2.9831 no 2_656
C453 H653 3.5782 no 1_556
C454 H133 3.0470 no 2_656
C454 H633 3.3163 no 2_556
C455 H133 3.2474 no 2_656
C455 H633 3.4711 no 2_556
C456 H133 3.4540 no 2_656
C535 H254 3.1582 no 2_665
C536 H234 3.5499 no 1_655
C536 H254 3.0175 no 2_665
C551 H1A 2.7687 no 1_554
C552 H1A 2.9700 no 1_554
C553 H1A 3.1974 no 1_554
C553 H433 3.2851 no 2_655
C554 H1A 3.2626 no 1_554
C554 H1B 3.2633 no 1_554
C554 H652 3.0514 no 2_655
C555 H1A 3.1177 no 1_554
C555 H1B 3.1150 no 1_554
C555 H652 3.2202 no 2_655
C556 H1A 2.8419 no 1_554
C556 H1B 3.4150 no 1_554
C632 H64 3.3119 no 2_555
C632 H455 3.4667 no 2_556
C633 H454 3.3762 no 2_556
C633 H455 3.0871 no 2_556
C633 H656 3.5125 no 2_555
C634 H153 3.1708 no 2_556
C635 H1B 3.4107 no 2_656
C636 H1B 3.2301 no 2_656
C636 H554 3.5974 no 2_655
C651 H633 3.5422 no 2_555
C652 H454 3.5642 no 1_554
C652 H555 3.5313 no 2_655
C653 H453 3.2113 no 1_554
C653 H454 3.1436 no 1_554
C654 H153 3.5621 no 1_554
C654 H453 3.5008 no 1_554
C654 H454 3.0996 no 1_554
C655 H153 3.3667 no 1_554
C655 H333 3.0878 no 2_565
C655 H454 3.5033 no 1_554
C655 H633 3.0551 no 2_555
C656 H633 2.9339 no 2_555
H1A C55 3.5284 no 1_556
H1A C253 3.5019 no 1_556
H1A C254 3.5004 no 1_556
H1A C551 2.7687 no 1_556
H1A C552 2.9700 no 1_556
H1A C553 3.1974 no 1_556
H1A C554 3.2626 no 1_556
H1A C555 3.1177 no 1_556
H1A C556 2.8419 no 1_556
H1A H54 3.4264 no 1_556
H1A H253 3.3303 no 1_556
H1A H254 3.2814 no 1_556
H1A H433 3.3518 no 2_656
H1A H552 3.4823 no 1_556
H1A H556 3.2751 no 1_556
H1B Cl5 3.2947 no 1_556
H1B C554 3.2633 no 1_556
H1B C555 3.1150 no 1_556
H1B C556 3.4150 no 1_556
H1B C635 3.4107 no 2_656
H1B C636 3.2301 no 2_656
H1B H433 3.4325 no 2_656
H1B H554 3.5343 no 1_556
H1B H555 3.3481 no 1_556
H1B H635 3.3693 no 2_656
H1B H636 3.1239 no 2_656
H2A Cl3 3.1213 no 1_554
H2A C231 2.9919 no 1_655
H2A C232 2.9296 no 1_655
H2A C233 3.0335 no 1_655
H2A C234 3.2334 no 1_655
H2A C235 3.2746 no 1_655
H2A C236 3.1699 no 1_655
H2A H232 3.3738 no 1_655
H2A H233 3.5021 no 1_655
H2B Ag1 3.4571 no 1_655
H2B N22 3.1492 no 1_655
H2B C23 3.3650 no 1_655
H2B C63 3.5505 no 1_655
H2B C64 3.2256 no 1_655
H2B C65 3.5472 no 1_655
H2B C231 3.0890 no 1_655
H2B C232 3.1446 no 1_655
H2B H64 3.3162 no 1_655
H2B H232 3.2375 no 1_655
H2B H632 3.4098 no 1_655
H2B H656 3.2640 no 1_655
H3A C151 3.2752 no 2_666
H3A C152 3.4319 no 2_666
H3A C153 3.3131 no 2_666
H3A C154 3.0448 no 2_666
H3A C155 2.8318 no 2_666
H3A C156 2.9337 no 2_666
H3A H14 3.5967 no 2_666
H3A H154 3.5232 no 2_666
H3A H155 3.1859 no 2_666
H3A H156 3.3226 no 2_666
H3A H435 3.1961 no 1_565
H3B C155 3.5084 no 2_666
H3B H34 2.9197 no 1_655
H3B H155 3.4438 no 2_666
H14 Cl8 3.3416 no 2_666
H14 C435 3.3168 no 2_656
H14 C436 3.3617 no 2_656
H14 H3A 3.5967 no 2_666
H14 H435 2.7153 no 2_656
H14 H436 2.8229 no 2_656
H24 C235 3.4974 no 2_565
H24 C236 3.2842 no 2_565
H24 H235 3.0411 no 2_565
H24 H236 2.6212 no 2_565
H24 H333 3.5801 no 2_565
H34 H3B 2.9197 no 1_455
H34 H155 3.4991 no 2_566
H44 C13 3.4818 no 2_656
H44 C131 2.9081 no 2_656
H44 C132 2.8581 no 2_656
H44 C133 3.2664 no 2_656
H44 C136 3.3298 no 2_656
H44 H132 3.1154 no 2_656
H44 H353 3.2494 no 2_556
H44 H452 3.4482 no 2_656
H54 Cl3 3.4009 no 1_554
H54 H1A 3.4264 no 1_554
H64 Cl5 3.2824 no 1_455
H64 Cl5 3.3949 no 2_655
H64 C632 3.3119 no 2_555
H64 H2B 3.3162 no 1_455
H64 H555 3.0856 no 2_655
H64 H632 2.7486 no 2_555
H64 H633 3.3551 no 2_555
H132 C452 3.2821 no 2_656
H132 C453 3.5279 no 2_656
H132 H44 3.1154 no 2_656
H132 H452 3.1309 no 2_656
H132 H453 3.5387 no 2_656
H133 C451 3.4103 no 2_656
H133 C452 3.1816 no 2_656
H133 C453 2.9831 no 2_656
H133 C454 3.0470 no 2_656
H133 C455 3.2474 no 2_656
H133 C456 3.4540 no 2_656
H133 H453 3.3574 no 2_656
H133 H454 3.4684 no 2_656
H134 Cl6 3.1324 no .
H134 C233 3.2684 no 1_655
H134 H233 2.5510 no 1_655
H134 H352 3.0539 no 1_655
H134 H353 3.1970 no 1_655
H135 C233 3.5932 no 1_655
H135 H233 2.7760 no 1_655
H135 H234 3.5144 no 1_655
H135 H352 2.9197 no 1_655
H135 H353 3.1770 no 1_655
H136 H436 3.4985 no 2_656
H153 C634 3.1708 no 2_556
H153 C654 3.5621 no 1_556
H153 C655 3.3667 no 1_556
H153 H633 3.3196 no 2_556
H153 H634 2.4058 no 2_556
H153 H654 3.2394 no 1_556
H153 H655 2.8888 no 1_556
H154 C331 3.5280 no 2_566
H154 C332 3.4807 no 2_566
H154 H3A 3.5232 no 2_666
H154 H634 3.4122 no 2_556
H155 C155 3.2380 no 2_566
H155 H3A 3.1859 no 2_666
H155 H3B 3.4438 no 2_666
H155 H34 3.4991 no 2_566
H155 H155 2.4657 no 2_566
H156 H3A 3.3226 no 2_666
H232 H2A 3.3738 no 1_455
H232 H2B 3.2375 no 1_455
H233 C134 3.1968 no 1_455
H233 C135 3.3167 no 1_455
H233 H2A 3.5021 no 1_455
H233 H134 2.5510 no 1_455
H233 H135 2.7760 no 1_455
H234 Cl7 3.5082 no 1_455
H234 C536 3.5499 no 1_455
H234 H135 3.5144 no 1_455
H234 H535 3.4413 no 1_455
H234 H536 2.8722 no 1_455
H235 Cl3 3.2179 no 1_454
H235 C251 3.2472 no 2_565
H235 C255 3.1623 no 2_565
H235 C256 2.9100 no 2_565
H235 H24 3.0411 no 2_565
H235 H255 3.4642 no 2_565
H235 H256 3.0904 no 2_565
H236 C24 3.5485 no 2_565
H236 C334 3.4995 no 2_565
H236 H24 2.6212 no 2_565
H236 H236 3.3826 no 2_565
H236 H333 3.5185 no 2_565
H236 H334 3.1057 no 2_565
H253 Cl4 3.4995 no 1_554
H253 C434 3.4259 no 2_655
H253 H1A 3.3303 no 1_554
H253 H433 3.2497 no 2_655
H253 H434 2.6966 no 2_655
H253 H535 2.9024 no 2_665
H254 Cl4 3.0689 no 1_554
H254 C1 3.5739 no 1_554
H254 C255 3.4649 no 2_665
H254 C535 3.1582 no 2_665
H254 C536 3.0175 no 2_665
H254 H1A 3.2814 no 1_554
H254 H255 2.6034 no 2_665
H254 H535 2.9355 no 2_665
H254 H536 2.6806 no 2_665
H255 Cl3 3.2300 no 2_666
H255 C254 3.2366 no 2_665
H255 C255 3.3674 no 2_665
H255 H235 3.4642 no 2_565
H255 H254 2.6034 no 2_665
H255 H255 2.8800 no 2_665
H256 H235 3.0904 no 2_565
H332 Cl7 3.2505 no 1_455
H333 C655 3.0878 no 2_565
H333 H24 3.5801 no 2_565
H333 H236 3.5185 no 2_565
H333 H655 2.3575 no 2_565
H333 H656 3.3914 no 2_565
H334 H236 3.1057 no 2_565
H334 H634 3.3939 no 1_565
H334 H655 3.3389 no 2_565
H334 H656 3.3929 no 2_565
H335 Cl4 2.9555 no 2_666
H352 C134 3.5049 no 1_455
H352 C135 3.4479 no 1_455
H352 H134 3.0539 no 1_455
H352 H135 2.9197 no 1_455
H353 C43 3.4905 no 2_556
H353 C44 3.1498 no 2_556
H353 C45 3.4511 no 2_556
H353 C134 3.1813 no 1_455
H353 C135 3.1766 no 1_455
H353 H44 3.2494 no 2_556
H353 H134 3.1970 no 1_455
H353 H135 3.1770 no 1_455
H353 H456 3.4525 no 2_556
H354 Ag4 3.5337 no 2_556
H354 Cl1 3.1872 no 2_556
H354 N41 2.8887 no 2_556
H354 N42 2.7761 no 2_556
H354 C43 3.0946 no 2_556
H354 C44 3.4162 no 2_556
H354 C45 3.2680 no 2_556
H354 H456 3.3686 no 2_556
H355 Cl1 3.3465 no 2_556
H432 H553 3.4663 no 2_655
H432 H554 3.5304 no 2_655
H433 Cl4 3.1426 no 2_656
H433 C1 3.5215 no 2_656
H433 C553 3.2851 no 2_655
H433 H1A 3.3518 no 2_656
H433 H1B 3.4325 no 2_656
H433 H253 3.2497 no 2_655
H433 H553 2.9676 no 2_655
H433 H653 3.3973 no 2_655
H434 Cl7 3.5559 no 1_545
H434 H253 2.6966 no 2_655
H434 H534 3.1164 no 1_545
H434 H535 3.0077 no 1_545
H434 H653 3.3386 no 2_655
H434 H654 3.2506 no 2_655
H435 Cl8 3.1334 no 1_545
H435 C3 3.4592 no 1_545
H435 C14 3.3126 no 2_656
H435 H3A 3.1961 no 1_545
H435 H14 2.7153 no 2_656
H435 H453 3.5906 no 2_656
H435 H654 3.1239 no 2_655
H436 C13 3.1698 no 2_656
H436 C14 2.9818 no 2_656
H436 C131 3.3772 no 2_656
H436 C136 3.5772 no 2_656
H436 C452 3.4389 no 2_656
H436 H14 2.8229 no 2_656
H436 H136 3.4985 no 2_656
H436 H452 2.7572 no 2_656
H436 H453 3.4145 no 2_656
H452 C436 3.2790 no 2_656
H452 H44 3.4482 no 2_656
H452 H132 3.1309 no 2_656
H452 H436 2.7572 no 2_656
H453 C435 3.4705 no 2_656
H453 C436 3.3362 no 2_656
H453 C653 3.2113 no 1_556
H453 C654 3.5008 no 1_556
H453 H132 3.5387 no 2_656
H453 H133 3.3574 no 2_656
H453 H435 3.5906 no 2_656
H453 H436 3.4145 no 2_656
H453 H653 2.8049 no 1_556
H453 H654 3.3236 no 1_556
H454 C633 3.3762 no 2_556
H454 C652 3.5642 no 1_556
H454 C653 3.1436 no 1_556
H454 C654 3.0996 no 1_556
H454 C655 3.5033 no 1_556
H454 H133 3.4684 no 2_656
H454 H633 2.6419 no 2_556
H454 H653 3.4010 no 1_556
H454 H654 3.3185 no 1_556
H455 Cl6 3.4455 no 2_656
H455 C632 3.4667 no 2_556
H455 C633 3.0871 no 2_556
H455 H632 3.5597 no 2_556
H455 H633 2.9524 no 2_556
H456 C353 3.5732 no 2_556
H456 C354 3.5186 no 2_556
H456 H353 3.4525 no 2_556
H456 H354 3.3686 no 2_556
H533 Cl8 3.4935 no 2_666
H534 Cl8 3.3087 no .
H534 C434 3.5514 no 1_565
H534 H434 3.1164 no 1_565
H535 Cl7 3.1546 no .
H535 C253 3.3322 no 2_665
H535 C254 3.3146 no 2_665
H535 H234 3.4413 no 1_655
H535 H253 2.9024 no 2_665
H535 H254 2.9355 no 2_665
H535 H434 3.0077 no 1_565
H536 C254 3.2122 no 2_665
H536 H234 2.8722 no 1_655
H536 H254 2.6806 no 2_665
H552 H1A 3.4823 no 1_554
H553 Cl2 3.2156 no 2_655
H553 C433 3.4016 no 2_655
H553 H432 3.4663 no 2_655
H553 H433 2.9676 no 2_655
H554 Cl2 3.2549 no 2_655
H554 N61 2.8078 no 2_655
H554 N62 2.7704 no 2_655
H554 C63 2.9497 no 2_655
H554 C64 3.1529 no 2_655
H554 C65 3.0093 no 2_655
H554 C636 3.5974 no 2_655
H554 H1B 3.5343 no 1_554
H554 H432 3.5304 no 2_655
H554 H636 3.0483 no 2_655
H554 H652 2.9126 no 2_655
H555 Cl5 3.3388 no .
H555 C63 3.5604 no 2_655
H555 C64 3.0729 no 2_655
H555 C65 3.3940 no 2_655
H555 C652 3.5313 no 2_655
H555 H1B 3.3481 no 1_554
H555 H64 3.0856 no 2_655
H555 H652 3.1516 no 2_655
H556 H1A 3.2751 no 1_554
H632 Cl5 3.3884 no 1_455
H632 Cl6 2.8539 no 1_455
H632 C2 3.3630 no 1_455
H632 H2B 3.4098 no 1_455
H632 H64 2.7486 no 2_555
H632 H455 3.5597 no 2_556
H633 C454 3.3163 no 2_556
H633 C455 3.4711 no 2_556
H633 C651 3.5422 no 2_555
H633 C655 3.0551 no 2_555
H633 C656 2.9339 no 2_555
H633 H64 3.3551 no 2_555
H633 H153 3.3196 no 2_556
H633 H454 2.6419 no 2_556
H633 H455 2.9524 no 2_556
H633 H655 3.1875 no 2_555
H633 H656 2.9819 no 2_555
H634 C153 3.1948 no 2_556
H634 C334 3.5945 no 1_545
H634 H153 2.4058 no 2_556
H634 H154 3.4122 no 2_556
H634 H334 3.3939 no 1_545
H634 H655 3.2709 no 2_555
H635 Cl4 3.5389 no 2_656
H635 H1B 3.3693 no 2_656
H636 H1B 3.1239 no 2_656
H636 H554 3.0483 no 2_655
H652 C554 3.0514 no 2_655
H652 C555 3.2202 no 2_655
H652 H554 2.9126 no 2_655
H652 H555 3.1516 no 2_655
H653 C433 3.2479 no 2_655
H653 C434 3.1749 no 2_655
H653 C435 3.5669 no 2_655
H653 C453 3.5782 no 1_554
H653 H433 3.3973 no 2_655
H653 H434 3.3386 no 2_655
H653 H453 2.8049 no 1_554
H653 H454 3.4010 no 1_554
H654 Cl7 3.3136 no 2_665
H654 C153 3.5527 no 1_554
H654 C434 3.4393 no 2_655
H654 C435 3.4477 no 2_655
H654 H153 3.2394 no 1_554
H654 H434 3.2506 no 2_655
H654 H435 3.1239 no 2_655
H654 H453 3.3236 no 1_554
H654 H454 3.3185 no 1_554
H655 C153 3.5527 no 1_554
H655 C333 2.9424 no 2_565
H655 C334 3.4401 no 2_565
H655 H153 2.8888 no 1_554
H655 H333 2.3575 no 2_565
H655 H334 3.3389 no 2_565
H655 H633 3.1875 no 2_555
H655 H634 3.2709 no 2_555
H656 C633 3.5125 no 2_555
H656 H2B 3.2640 no 1_455
H656 H333 3.3914 no 2_565
H656 H334 3.3929 no 2_565
H656 H633 2.9819 no 2_555

loop_
_geom_torsion_atom_site_label_1
_geom_torsion_atom_site_label_2
_geom_torsion_atom_site_label_3
_geom_torsion_atom_site_label_4
_geom_torsion
_geom_torsion_publ_flag
Ag1 Pt1 Cl1 Ag1 0.000(19) no
Cl1 Pt1 Ag1 Ag4 -77.02(7) no
Cl1 Pt1 Ag1 Cl1 0.00(7) no
Cl1 Pt1 Ag1 N22 162.57(9) no
Ag1 Pt1 N11 N12 -61.1(5) no
Ag1 Pt1 N11 C15 112.4(5) no
N11 Pt1 Ag1 Ag4 99.3(3) no
N11 Pt1 Ag1 Cl1 176.4(3) no
N11 Pt1 Ag1 N22 -21.1(3) no
Ag1 Pt1 N31 N32 -70.2(5) no
Ag1 Pt1 N31 C35 107.3(7) no
N31 Pt1 Ag1 Ag4 178.1(2) no
N31 Pt1 Ag1 Cl1 -104.8(2) no
N31 Pt1 Ag1 N22 57.7(3) no
Ag1 Pt1 N41 N42 12.5(6) no
Ag1 Pt1 N41 C45 -179.1(5) no
N41 Pt1 Ag1 Ag4 -3.3(3) no
N41 Pt1 Ag1 Cl1 73.7(3) no
N41 Pt1 Ag1 N22 -123.7(3) no
Cl1 Pt1 N31 N32 -119.5(5) no
Cl1 Pt1 N31 C35 57.9(6) no
N31 Pt1 Cl1 Ag1 65.72(19) no
Cl1 Pt1 N41 N42 61.4(5) no
Cl1 Pt1 N41 C45 -130.2(6) no
N41 Pt1 Cl1 Ag1 -116.93(19) no
N11 Pt1 N31 N32 53.8(6) no
N11 Pt1 N31 C35 -128.8(7) no
N31 Pt1 N11 N12 -128.8(4) no
N31 Pt1 N11 C15 44.7(6) no
N11 Pt1 N41 N42 -111.8(6) no
N11 Pt1 N41 C45 56.6(6) no
N41 Pt1 N11 N12 53.9(4) no
N41 Pt1 N11 C15 -132.6(6) no
Ag2 Pt2 Cl2 Ag2 0.00(2) no
Cl2 Pt2 Ag2 Ag4 -76.59(8) no
Cl2 Pt2 Ag2 Cl2 0.00(7) no
Cl2 Pt2 Ag2 N12 160.52(10) no
Ag2 Pt2 N21 N22 -67.6(6) no
Ag2 Pt2 N21 C25 108.5(6) no
N21 Pt2 Ag2 Ag4 100.3(3) no
N21 Pt2 Ag2 Cl2 176.9(3) no
N21 Pt2 Ag2 N12 -22.6(3) no
Ag2 Pt2 N51 N52 -71.0(4) no
Ag2 Pt2 N51 C55 108.3(5) no
N51 Pt2 Ag2 Ag4 -179.45(19) no
N51 Pt2 Ag2 Cl2 -102.87(19) no
N51 Pt2 Ag2 N12 57.65(19) no
Ag2 Pt2 N61 N62 5.6(5) no
Ag2 Pt2 N61 C65 -178.7(4) no
N61 Pt2 Ag2 Ag4 -2.65(19) no
N61 Pt2 Ag2 Cl2 73.94(19) no
N61 Pt2 Ag2 N12 -125.54(19) no
Cl2 Pt2 N51 N52 -123.5(4) no
Cl2 Pt2 N51 C55 55.8(5) no
N51 Pt2 Cl2 Ag2 66.26(18) no
Cl2 Pt2 N61 N62 57.1(4) no
Cl2 Pt2 N61 C65 -127.3(5) no
N61 Pt2 Cl2 Ag2 -117.66(18) no
N21 Pt2 N51 N52 50.5(5) no
N21 Pt2 N51 C55 -130.2(5) no
N51 Pt2 N21 N22 -135.4(5) no
N51 Pt2 N21 C25 40.8(7) no
N21 Pt2 N61 N62 -117.0(5) no
N21 Pt2 N61 C65 58.7(5) no
N61 Pt2 N21 N22 48.4(5) no
N61 Pt2 N21 C25 -135.4(7) no
Pt1 Ag1 Ag4 Ag2 -59.550(16) no
Pt1 Ag1 Ag4 N42 -2.35(4) no
Pt1 Ag1 Ag4 N62 -177.98(3) no
Pt1 Ag1 Cl1 Pt1 0.0 no
Pt1 Ag1 N22 N21 63.2(6) no
Pt1 Ag1 N22 C23 -84.5(7) no
Ag4 Ag1 Cl1 Pt1 83.55(5) no
Cl1 Ag1 Ag4 Ag2 -110.59(7) no
Cl1 Ag1 Ag4 N42 -53.38(8) no
Cl1 Ag1 Ag4 N62 130.99(7) no
Ag4 Ag1 N22 N21 -34.0(6) no
Ag4 Ag1 N22 C23 178.3(5) no
N22 Ag1 Ag4 Ag2 72.5(3) no
N22 Ag1 Ag4 N42 129.7(3) no
N22 Ag1 Ag4 N62 -45.9(3) no
Pt2 Ag2 Ag4 Ag1 -59.598(14) no
Pt2 Ag2 Ag4 N42 178.61(3) no
Pt2 Ag2 Ag4 N62 0.70(3) no
Pt2 Ag2 Cl2 Pt2 0.0 no
Pt2 Ag2 N12 N11 70.1(5) no
Pt2 Ag2 N12 C13 -83.7(6) no
Ag4 Ag2 Cl2 Pt2 84.74(6) no
Cl2 Ag2 Ag4 Ag1 -111.79(5) no
Cl2 Ag2 Ag4 N42 126.42(6) no
Cl2 Ag2 Ag4 N62 -51.49(6) no
Ag4 Ag2 N12 N11 -32.1(5) no
Ag4 Ag2 N12 C13 174.1(4) no
N12 Ag2 Ag4 Ag1 76.1(2) no
N12 Ag2 Ag4 N42 -45.7(2) no
N12 Ag2 Ag4 N62 136.4(2) no
Ag1 Ag4 N42 N41 11.2(6) no
Ag1 Ag4 N42 C43 -176.8(5) no
Ag1 Ag4 N62 N61 72.3(4) no
Ag1 Ag4 N62 C63 -109.8(6) no
Ag2 Ag4 N42 N41 78.5(5) no
Ag2 Ag4 N42 C43 -109.6(7) no
Ag2 Ag4 N62 N61 2.4(5) no
Ag2 Ag4 N62 C63 -179.7(5) no
Pt1 N11 N12 Ag2 16.7(7) no
Pt1 N11 N12 C13 176.1(4) no
Pt1 N11 C15 C14 -175.5(5) no
Pt1 N11 C15 C151 5.4(12) no
N12 N11 C15 C14 -1.7(8) no
N12 N11 C15 C151 179.2(6) no
C15 N11 N12 Ag2 -158.4(5) no
C15 N11 N12 C13 1.0(7) no
Ag2 N12 C13 C14 155.9(5) no
Ag2 N12 C13 C131 -22.6(10) no
N11 N12 C13 C14 0.2(8) no
N11 N12 C13 C131 -178.3(6) no
Pt2 N21 N22 Ag1 22.3(8) no
Pt2 N21 N22 C23 177.5(4) no
Pt2 N21 C25 C24 -176.7(6) no
Pt2 N21 C25 C251 3.1(14) no
N22 N21 C25 C24 -0.4(10) no
N22 N21 C25 C251 179.5(7) no
C25 N21 N22 Ag1 -154.8(6) no
C25 N21 N22 C23 0.4(9) no
Ag1 N22 C23 C24 149.5(6) no
Ag1 N22 C23 C231 -31.2(14) no
N21 N22 C23 C24 -0.3(10) no
N21 N22 C23 C231 179.0(8) no
Pt1 N31 N32 Ag3 7.6(9) no
Pt1 N31 N32 C33 177.5(5) no
Pt1 N31 C35 C34 -178.7(5) no
Pt1 N31 C35 C351 -0.7(13) no
N32 N31 C35 C34 -1.0(10) no
N32 N31 C35 C351 177.0(7) no
C35 N31 N32 Ag3 -170.3(7) no
C35 N31 N32 C33 -0.4(9) no
Ag3 N32 C33 C34 170.4(5) no
Ag3 N32 C33 C331 -9.6(14) no
N31 N32 C33 C34 1.6(10) no
N31 N32 C33 C331 -178.3(8) no
Pt1 N41 N42 Ag4 -15.7(9) no
Pt1 N41 N42 C43 170.7(5) no
Pt1 N41 C45 C44 -168.8(5) no
Pt1 N41 C45 C451 14.9(14) no
N42 N41 C45 C44 0.9(10) no
N42 N41 C45 C451 -175.4(8) no
C45 N41 N42 Ag4 173.9(6) no
C45 N41 N42 C43 0.2(9) no
Ag4 N42 C43 C44 -173.8(5) no
Ag4 N42 C43 C431 4.2(13) no
N41 N42 C43 C44 -1.2(10) no
N41 N42 C43 C431 176.8(7) no
Pt2 N51 N52 Ag3 7.9(7) no
Pt2 N51 N52 C53 -179.8(4) no
Pt2 N51 C55 C54 -179.5(4) no
Pt2 N51 C55 C551 -1.0(11) no
N52 N51 C55 C54 -0.2(8) no
N52 N51 C55 C551 178.3(6) no
C55 N51 N52 Ag3 -171.5(5) no
C55 N51 N52 C53 0.8(7) no
Ag3 N52 C53 C54 169.6(4) no
Ag3 N52 C53 C531 -11.6(11) no
N51 N52 C53 C54 -1.1(7) no
N51 N52 C53 C531 177.6(6) no
Pt2 N61 N62 Ag4 -5.3(8) no
Pt2 N61 N62 C63 176.3(4) no
Pt2 N61 C65 C64 -173.8(4) no
Pt2 N61 C65 C651 12.0(11) no
N62 N61 C65 C64 2.3(8) no
N62 N61 C65 C651 -171.9(6) no
C65 N61 N62 Ag4 178.3(5) no
C65 N61 N62 C63 -0.1(8) no
Ag4 N62 C63 C64 179.7(4) no
Ag4 N62 C63 C631 -4.5(11) no
N61 N62 C63 C64 -2.2(8) no
N61 N62 C63 C631 173.6(6) no
N12 C13 C14 C15 -1.2(9) no
N12 C13 C131 C132 -17.0(11) no
N12 C13 C131 C136 162.8(7) no
C14 C13 C131 C132 164.9(8) no
C14 C13 C131 C136 -15.3(13) no
C131 C13 C14 C15 177.1(7) no
C13 C14 C15 N11 1.8(9) no
C13 C14 C15 C151 -179.2(7) no
N11 C15 C151 C152 76.1(14) no
N11 C15 C151 C156 -109.8(11) no
C14 C15 C151 C152 -102.8(13) no
C14 C15 C151 C156 71.3(14) no
N22 C23 C24 C25 0.1(12) no
N22 C23 C231 C232 33.6(16) no
N22 C23 C231 C236 -150.4(9) no
C24 C23 C231 C232 -147.3(11) no
C24 C23 C231 C236 28.7(17) no
C231 C23 C24 C25 -179.1(10) no
C23 C24 C25 N21 0.2(12) no
C23 C24 C25 C251 -179.7(9) no
N21 C25 C251 C252 66.1(12) no
N21 C25 C251 C256 -116.3(10) no
C24 C25 C251 C252 -114.1(12) no
C24 C25 C251 C256 63.5(14) no
N32 C33 C34 C35 -2.3(11) no
N32 C33 C331 C332 139.8(9) no
N32 C33 C331 C336 -37.6(15) no
C34 C33 C331 C332 -40.1(17) no
C34 C33 C331 C336 142.5(11) no
C331 C33 C34 C35 177.7(10) no
C33 C34 C35 N31 2.0(12) no
C33 C34 C35 C351 -175.8(9) no
N31 C35 C351 C352 -132.1(9) no
N31 C35 C351 C356 44.0(14) no
C34 C35 C351 C352 45.5(15) no
C34 C35 C351 C356 -138.4(10) no
N42 C43 C44 C45 1.7(11) no
N42 C43 C431 C432 -3.6(18) no
N42 C43 C431 C436 164.0(9) no
C44 C43 C431 C432 174.1(11) no
C44 C43 C431 C436 -18.3(17) no
C431 C43 C44 C45 -176.2(10) no
C43 C44 C45 N41 -1.6(11) no
C43 C44 C45 C451 174.6(9) no
N41 C45 C451 C452 -125.1(10) no
N41 C45 C451 C456 63.9(13) no
C44 C45 C451 C452 59.4(14) no
C44 C45 C451 C456 -111.6(12) no
N52 C53 C54 C55 1.0(8) no
N52 C53 C531 C532 22.1(12) no
N52 C53 C531 C536 -163.4(7) no
C54 C53 C531 C532 -159.4(7) no
C54 C53 C531 C536 15.1(12) no
C531 C53 C54 C55 -177.7(7) no
C53 C54 C55 N51 -0.5(9) no
C53 C54 C55 C551 -179.0(7) no
N51 C55 C551 C552 41.1(12) no
N51 C55 C551 C556 -136.9(8) no
C54 C55 C551 C552 -140.7(9) no
C54 C55 C551 C556 41.3(12) no
N62 C63 C64 C65 3.5(9) no
N62 C63 C631 C632 136.9(10) no
N62 C63 C631 C636 -42.6(14) no
C64 C63 C631 C632 -48.2(16) no
C64 C63 C631 C636 132.2(11) no
C631 C63 C64 C65 -171.9(9) no
C63 C64 C65 N61 -3.5(10) no
C63 C64 C65 C651 170.6(7) no
N61 C65 C651 C652 66.2(13) no
N61 C65 C651 C656 -117.5(10) no
C64 C65 C651 C652 -107.0(11) no
C64 C65 C651 C656 69.4(13) no
C13 C131 C132 C133 179.3(7) no
C13 C131 C136 C135 -178.3(8) no
C132 C131 C136 C135 1.5(14) no
C136 C131 C132 C133 -0.6(13) no
C131 C132 C133 C134 -0.8(15) no
C132 C133 C134 C135 1.2(18) no
C133 C134 C135 C136 -0(2) no
C134 C135 C136 C131 -1(2) no
C15 C151 C152 C153 172.4(12) no
C15 C151 C156 C155 -175.4(11) no
C152 C151 C156 C155 -1(3) no
C156 C151 C152 C153 -2(3) no
C151 C152 C153 C154 5(3) no
C152 C153 C154 C155 -5(3) no
C153 C154 C155 C156 2(3) no
C154 C155 C156 C151 1(3) no
C23 C231 C232 C233 177.6(9) no
C23 C231 C236 C235 -177.4(10) no
C232 C231 C236 C235 -1.2(18) no
C236 C231 C232 C233 1.6(17) no
C231 C232 C233 C234 -2(2) no
C232 C233 C234 C235 2(3) no
C233 C234 C235 C236 -1(3) no
C234 C235 C236 C231 1(3) no
C25 C251 C252 C253 176.0(8) no
C25 C251 C256 C255 -177.4(7) no
C252 C251 C256 C255 0.3(13) no
C256 C251 C252 C253 -1.6(15) no
C251 C252 C253 C254 3.9(19) no
C252 C253 C254 C255 -5(2) no
C253 C254 C255 C256 3.3(18) no
C254 C255 C256 C251 -1.2(16) no
C33 C331 C332 C333 -176.6(9) no
C33 C331 C336 C335 178.1(9) no
C332 C331 C336 C335 0.6(17) no
C336 C331 C332 C333 1.0(18) no
C331 C332 C333 C334 1(3) no
C332 C333 C334 C335 -6(3) no
C333 C334 C335 C336 7(3) no
C334 C335 C336 C331 -5(3) no
C35 C351 C352 C353 176.6(9) no
C35 C351 C356 C355 -177.6(9) no
C352 C351 C356 C355 -1.5(16) no
C356 C351 C352 C353 0.2(16) no
C351 C352 C353 C354 1(2) no
C352 C353 C354 C355 -0(3) no
C353 C354 C355 C356 -1(3) no
C354 C355 C356 C351 2(2) no
C43 C431 C432 C433 -175.5(12) no
C43 C431 C436 C435 -179.7(10) no
C432 C431 C436 C435 -10(2) no
C436 C431 C432 C433 17(3) no
C431 C432 C433 C434 -10(3) no
C432 C433 C434 C435 -4(3) no
C433 C434 C435 C436 10(3) no
C434 C435 C436 C431 -2(3) no
C45 C451 C452 C453 -170.1(8) no
C45 C451 C456 C455 168.8(8) no
C452 C451 C456 C455 -2.5(15) no
C456 C451 C452 C453 1.3(15) no
C451 C452 C453 C454 -0.7(19) no
C452 C453 C454 C455 1(2) no
C453 C454 C455 C456 -3(2) no
C454 C455 C456 C451 3.2(18) no
C53 C531 C532 C533 178.7(7) no
C53 C531 C536 C535 -178.0(8) no
C532 C531 C536 C535 -3.1(14) no
C536 C531 C532 C533 4.0(13) no
C531 C532 C533 C534 -3.2(16) no
C532 C533 C534 C535 1.2(19) no
C533 C534 C535 C536 -0(2) no
C534 C535 C536 C531 1(2) no
C55 C551 C552 C553 179.3(8) no
C55 C551 C556 C555 178.6(8) no
C552 C551 C556 C555 0.5(14) no
C556 C551 C552 C553 -2.7(14) no
C551 C552 C553 C554 1.7(17) no
C552 C553 C554 C555 1.6(18) no
C553 C554 C555 C556 -3.9(19) no
C554 C555 C556 C551 2.8(18) no
C63 C631 C632 C633 177.2(11) no
C63 C631 C636 C635 -177.1(11) no
C632 C631 C636 C635 3(3) no
C636 C631 C632 C633 -3(3) no
C631 C632 C633 C634 3(3) no
C632 C633 C634 C635 -3(3) no
C633 C634 C635 C636 3(3) no
C634 C635 C636 C631 -3(3) no
C65 C651 C652 C653 174.2(10) no
C65 C651 C656 C655 -174.9(10) no
C652 C651 C656 C655 1.6(19) no
C656 C651 C652 C653 -2.3(18) no
C651 C652 C653 C654 1(2) no
C652 C653 C654 C655 1(3) no
C653 C654 C655 C656 -2(3) no
C654 C655 C656 C651 0(3) no
